data_4313844
loop_
_publ_author_name
'Tristram Chivers'
'Mark Krahn'
'Gabriele Schatte'
'Masood Parvez'

_publ_contact_author_address
; Department of Chemistry
    University of Calgary
    Calgary Alberta T2N 1N4
    Canada
;
_publ_contact_author_email chivers@ucalgary.ca
_publ_contact_author_fax '001 403 289 9488'
_publ_contact_author_name 'Dr Tristram Chivers'
_publ_contact_author_phone '001 403 220 5741'
_publ_section_title
;
 Lithiation of Tris(alkyl- and arylamido)orthophosphates EP[N(H)R]3 (E =
 O, S, Se): Imido Substituent Effects and PE Bond Cleavage
;
_journal_name_full 'Inorganic Chemistry'
_journal_page_first 3994
_journal_page_last 4005
_journal_paper_doi 10.1021/ic034151p
_journal_volume 42
_journal_year 2003
_chemical_formula_sum 'C74 H112 Li6 N6 O8 P2 S2'
_chemical_formula_weight 1381.40
_chemical_name_systematic
;
   ?
;
_space_group_IT_number 2
_symmetry_cell_setting triclinic
_symmetry_space_group_name_Hall '-P 1'
_symmetry_space_group_name_H-M 'P -1'
_atom_sites_solution_hydrogens geom
_atom_sites_solution_primary direct
_atom_sites_solution_secondary difmap
_cell_angle_alpha 86.645(5)
_cell_angle_beta 73.522(4)
_cell_angle_gamma 64.607(5)
_cell_formula_units_Z 2
_cell_length_a 15.326(11)
_cell_length_b 16.877(16)
_cell_length_c 18.71(3)
_cell_measurement_temperature 173(2)
_cell_volume 4181(8)
_computing_cell_refinement 'HKL DENZO (Otwinowski & Minor, 1997)'
_computing_data_collection 'COLLECT (Hooft, 1998)'
_computing_data_reduction 'SCALEPACK (Otwinowski & Minor, 1997)'
_computing_molecular_graphics 'ORTEP II (Johnson, 1976)'
_computing_publication_material 'SHELXL-97 (Sheldrick, 1997)'
_computing_structure_refinement 'SHELXL-97 (Sheldrick, 1997)'
_computing_structure_solution 'SIR92 (Altomare et al., 1992)'
_diffrn_ambient_temperature 173(2)
_diffrn_measured_fraction_theta_full 0.994
_diffrn_measured_fraction_theta_max 0.994
_diffrn_measurement_device_type 'Nonius KappaCCD Diffractometer'
_diffrn_measurement_method ' \w & \f '
_diffrn_radiation_monochromator graphite
_diffrn_radiation_source 'fine-focus sealed tube'
_diffrn_radiation_type MoK\a
_diffrn_radiation_wavelength 0.71073
_diffrn_reflns_av_R_equivalents 0.1236
_diffrn_reflns_av_sigmaI/netI 0.1514
_diffrn_reflns_limit_h_max 14
_diffrn_reflns_limit_h_min -14
_diffrn_reflns_limit_k_max 16
_diffrn_reflns_limit_k_min -16
_diffrn_reflns_limit_l_max 18
_diffrn_reflns_limit_l_min -18
_diffrn_reflns_number 15057
_diffrn_reflns_theta_full 20.00
_diffrn_reflns_theta_max 20.00
_diffrn_reflns_theta_min 1.34
_exptl_absorpt_coefficient_mu 0.153
_exptl_absorpt_correction_T_max 0.9774
_exptl_absorpt_correction_T_min 0.9628
_exptl_absorpt_correction_type none
_exptl_absorpt_process_details '(SORTAV: Blessing, 1997)'
_exptl_crystal_colour colorless
_exptl_crystal_density_diffrn 1.097
_exptl_crystal_density_method 'not measured'
_exptl_crystal_description block
_exptl_crystal_F_000 1484
_exptl_crystal_size_max 0.25
_exptl_crystal_size_mid 0.20
_exptl_crystal_size_min 0.15
_refine_diff_density_max 1.176
_refine_diff_density_min -0.711
_refine_diff_density_rms 0.207
_refine_ls_extinction_method none
_refine_ls_goodness_of_fit_ref 1.619
_refine_ls_hydrogen_treatment mixed
_refine_ls_matrix_type full
_refine_ls_number_parameters 723
_refine_ls_number_reflns 7771
_refine_ls_number_restraints 0
_refine_ls_restrained_S_all 1.619
_refine_ls_R_factor_all 0.3088
_refine_ls_R_factor_gt 0.1865
_refine_ls_shift/su_max 0.941
_refine_ls_shift/su_mean 0.039
_refine_ls_structure_factor_coef Fsqd
_refine_ls_weighting_details 'calc w=1/[\s^2^(Fo^2^)+(0.2000P)^2^+0.0000P] where P=(Fo^2^+2Fc^2^)/3'
_refine_ls_weighting_scheme calc
_refine_ls_wR_factor_gt 0.4359
_refine_ls_wR_factor_ref 0.5145
_reflns_number_gt 3701
_reflns_number_total 7771
_reflns_threshold_expression >2sigma(I)
_cod_data_source_file ic034151psi20030224_104900_8.cif
_cod_data_source_block 10
_cod_depositor_comments
;
The following automatic conversions were performed:

'_symmetry_cell_setting' value 'Triclinic' changed to 'triclinic'
according to the built-in table from CIF Core dictionary named
'cif_core.dic' version 2.4.1 from 2010-06-29.

Automatic conversion script
Id: cif_fix_values 1646 2011-03-28 12:23:43Z adriana 
;
_cod_original_cell_volume 4181(7)
_cod_database_code 4313844

loop_
_symmetry_equiv_pos_as_xyz
'x, y, z'
'-x, -y, -z'

loop_
_atom_site_label
_atom_site_type_symbol
_atom_site_fract_x
_atom_site_fract_y
_atom_site_fract_z
_atom_site_U_iso_or_equiv
_atom_site_adp_type
_atom_site_occupancy
_atom_site_symmetry_multiplicity
_atom_site_calc_flag
_atom_site_refinement_flags
_atom_site_disorder_assembly
_atom_site_disorder_group
S1 S 0.9427(4) 0.1411(3) 0.2228(3) 0.0873(18) Uani 1 1 d . . .
S2 S 0.7036(4) 0.2001(3) 0.1653(3) 0.0769(16) Uani 1 1 d . . .
P1 P 0.8442(4) 0.2107(3) 0.3238(3) 0.0777(17) Uani 1 1 d . . .
P2 P 0.5500(4) 0.2733(3) 0.2196(3) 0.0703(16) Uani 1 1 d . . .
N1 N 0.7735(10) 0.3120(9) 0.3077(8) 0.072(4) Uani 1 1 d . . .
C1 C 0.7942(17) 0.3838(14) 0.3075(10) 0.081(6) Uani 1 1 d . . .
C2 C 0.7221(14) 0.4635(13) 0.2927(11) 0.079(6) Uani 1 1 d . . .
C3 C 0.7374(14) 0.5397(13) 0.2915(11) 0.082(6) Uani 1 1 d . . .
C4 C 0.8237(19) 0.5378(13) 0.3028(11) 0.090(6) Uani 1 1 d . . .
C5 C 0.8958(16) 0.4576(15) 0.3180(12) 0.096(7) Uani 1 1 d . . .
C6 C 0.8822(16) 0.3802(12) 0.3196(12) 0.087(6) Uani 1 1 d . . .
C7 C 0.8479(16) 0.6225(13) 0.2993(14) 0.114(8) Uani 1 1 d . . .
N2 N 0.9190(10) 0.1971(9) 0.3767(11) 0.077(5) Uani 1 1 d . . .
C8 C 0.888(2) 0.2424(13) 0.4437(14) 0.097(8) Uani 1 1 d . . .
C9 C 0.7900(15) 0.2901(16) 0.4904(19) 0.116(9) Uani 1 1 d . . .
C10 C 0.773(2) 0.3225(18) 0.5622(19) 0.154(12) Uani 1 1 d . . .
C11 C 0.855(3) 0.311(2) 0.5880(16) 0.142(11) Uani 1 1 d . . .
C12 C 0.9527(17) 0.2626(16) 0.5425(17) 0.102(7) Uani 1 1 d . . .
C13 C 0.9715(15) 0.2241(14) 0.4742(13) 0.081(6) Uani 1 1 d . . .
C14 C 0.825(2) 0.356(2) 0.6676(16) 0.192(15) Uani 1 1 d . . .
N3 N 0.7546(10) 0.1753(9) 0.3493(8) 0.077(4) Uani 1 1 d . . .
C15 C 0.7618(16) 0.0960(11) 0.3809(11) 0.085(6) Uani 1 1 d . . .
C16 C 0.8425(14) 0.0416(13) 0.4141(12) 0.095(7) Uani 1 1 d . . .
C17 C 0.845(2) -0.0370(14) 0.4432(14) 0.123(9) Uani 1 1 d . . .
C18 C 0.7608(18) -0.0563(13) 0.4487(13) 0.102(7) Uani 1 1 d . . .
C19 C 0.6865(16) -0.0045(16) 0.4182(14) 0.104(7) Uani 1 1 d . . .
C20 C 0.6846(13) 0.0713(13) 0.3829(11) 0.076(6) Uani 1 1 d . . .
C21 C 0.7639(19) -0.1448(14) 0.4831(14) 0.127(9) Uani 1 1 d . . .
N4 N 0.5302(9) 0.3583(8) 0.2708(7) 0.062(4) Uani 1 1 d . . .
C22 C 0.5288(15) 0.4393(14) 0.2421(13) 0.073(6) Uani 1 1 d . . .
C23 C 0.4703(14) 0.5157(12) 0.2897(12) 0.073(6) Uani 1 1 d . . .
C24 C 0.4660(16) 0.5954(14) 0.2652(14) 0.091(6) Uani 1 1 d . . .
C25 C 0.5200(16) 0.6033(12) 0.1928(14) 0.079(6) Uani 1 1 d . . .
C26 C 0.5817(16) 0.5249(16) 0.1446(11) 0.089(6) Uani 1 1 d . . .
C27 C 0.5828(14) 0.4408(10) 0.1673(11) 0.066(5) Uani 1 1 d . . .
C28 C 0.5184(19) 0.6878(12) 0.1610(13) 0.119(8) Uani 1 1 d . . .
N5 N 0.5056(12) 0.2955(9) 0.1475(7) 0.063(4) Uani 1 1 d . . .
C29 C 0.4068(15) 0.3445(12) 0.1484(13) 0.066(5) Uani 1 1 d . . .
C30 C 0.3340(17) 0.3986(13) 0.2102(13) 0.085(6) Uani 1 1 d . . .
C31 C 0.2306(15) 0.4505(13) 0.2087(14) 0.092(6) Uani 1 1 d . . .
C32 C 0.2070(18) 0.4459(15) 0.1419(17) 0.095(7) Uani 1 1 d . . .
C33 C 0.2756(19) 0.3954(17) 0.0833(15) 0.115(8) Uani 1 1 d . . .
C34 C 0.3793(17) 0.3455(12) 0.0849(12) 0.086(6) Uani 1 1 d . . .
C35 C 0.0921(15) 0.5040(14) 0.1412(13) 0.114(8) Uani 1 1 d . . .
N6 N 0.5060(9) 0.2234(9) 0.2861(8) 0.068(4) Uani 1 1 d . . .
C36 C 0.5058(12) 0.1419(12) 0.2803(13) 0.071(5) Uani 1 1 d . . .
C37 C 0.4665(13) 0.1069(13) 0.3473(13) 0.087(6) Uani 1 1 d . . .
C38 C 0.4654(14) 0.0224(15) 0.3444(16) 0.088(7) Uani 1 1 d . . .
C39 C 0.5002(18) -0.0216(14) 0.277(2) 0.108(9) Uani 1 1 d . . .
C40 C 0.5378(16) 0.0088(17) 0.2081(16) 0.111(8) Uani 1 1 d . . .
C41 C 0.5374(14) 0.0947(13) 0.2077(11) 0.083(6) Uani 1 1 d . . .
C42 C 0.502(2) -0.1176(14) 0.2793(18) 0.158(11) Uani 1 1 d . . .
Li1 Li 0.803(3) 0.0983(19) 0.242(2) 0.094(11) Uani 1 1 d . . .
O1 O 0.8524(9) -0.0224(7) 0.2177(8) 0.102(5) Uani 1 1 d . . .
C43 C 0.789(2) -0.0625(19) 0.2093(15) 0.141(9) Uiso 1 1 d . . .
C44 C 0.823(3) -0.148(3) 0.247(2) 0.231(17) Uiso 1 1 d . . .
C45 C 0.937(3) -0.174(2) 0.234(2) 0.201(14) Uiso 1 1 d . . .
C46 C 0.949(2) -0.0844(19) 0.2282(15) 0.142(9) Uiso 1 1 d . . .
Li2 Li 0.450(2) 0.324(2) 0.3612(18) 0.078(9) Uani 1 1 d . . .
O2 O 0.3077(9) 0.3755(7) 0.4185(8) 0.094(4) Uani 1 1 d . . .
C47 C 0.254(2) 0.4497(19) 0.4647(15) 0.138(9) Uiso 1 1 d . . .
C48 C 0.133(3) 0.487(2) 0.476(2) 0.198(13) Uiso 1 1 d . . .
C49 C 0.135(2) 0.397(2) 0.4430(17) 0.168(11) Uiso 1 1 d . . .
C50 C 0.247(2) 0.3319(19) 0.4091(16) 0.146(10) Uiso 1 1 d . . .
O3 O 0.5245(10) 0.3185(8) 0.4338(7) 0.090(4) Uani 1 1 d . . .
C51 C 0.5108(14) 0.4001(13) 0.4662(11) 0.085(6) Uiso 1 1 d . . .
C52 C 0.4934(17) 0.3948(15) 0.5516(14) 0.119(8) Uiso 1 1 d . . .
C53 C 0.490(2) 0.3032(19) 0.5665(16) 0.149(10) Uiso 1 1 d . . .
C54 C 0.5304(18) 0.2550(16) 0.4888(15) 0.121(8) Uiso 1 1 d . . .
Li3 Li 1.051(2) 0.121(2) 0.307(2) 0.099(12) Uani 1 1 d . . .
O4 O 1.1249(14) -0.0016(12) 0.3258(13) 0.188(9) Uani 1 1 d . . .
C55 C 1.116(3) -0.033(3) 0.406(3) 0.226(16) Uiso 1 1 d . . .
C56 C 1.235(4) -0.111(3) 0.384(3) 0.27(2) Uiso 1 1 d . . .
C57 C 1.212(6) -0.139(5) 0.309(4) 0.36(4) Uiso 1 1 d . . .
C58 C 1.161(4) -0.089(4) 0.278(3) 0.25(2) Uiso 1 1 d . . .
O5 O 1.1494(13) 0.1581(17) 0.2632(15) 0.213(10) Uani 1 1 d . . .
C59 C 1.161(3) 0.211(3) 0.186(3) 0.248(19) Uiso 1 1 d . . .
C60 C 1.201(5) 0.216(4) 0.293(3) 0.31(3) Uiso 1 1 d . . .
C61 C 1.279(4) 0.189(3) 0.195(3) 0.254(19) Uiso 1 1 d . . .
C62 C 1.249(4) 0.130(3) 0.281(3) 0.245(19) Uiso 1 1 d . . .
Li4 Li 0.621(3) 0.237(2) 0.0625(17) 0.090(10) Uani 1 1 d . . .
O6 O 0.6570(12) 0.2982(9) -0.0176(8) 0.122(5) Uani 1 1 d . . .
C63 C 0.750(3) 0.262(2) -0.075(2) 0.183(12) Uiso 1 1 d . . .
C64 C 0.757(3) 0.350(3) -0.124(2) 0.199(14) Uiso 1 1 d . . .
C65 C 0.657(2) 0.413(2) -0.0997(17) 0.162(11) Uiso 1 1 d . . .
C66 C 0.5946(17) 0.3883(15) -0.0251(13) 0.110(7) Uiso 1 1 d . . .
O7 O 0.6311(19) 0.1306(11) 0.0070(13) 0.204(9) Uani 1 1 d . . .
C67 C 0.523(8) 0.084(6) 0.002(6) 0.53(6) Uiso 1 1 d . . .
C68 C 0.590(9) 0.059(7) -0.087(6) 0.47(6) Uiso 1 1 d . . .
C69 C 0.666(7) 0.021(5) -0.075(5) 0.40(5) Uiso 1 1 d . . .
C70 C 0.756(5) 0.038(4) 0.004(3) 0.36(3) Uiso 1 1 d . . .
Li5 Li 0.642(2) 0.289(2) 0.332(2) 0.087(10) Uani 1 1 d . . .
Li6 Li 0.806(3) 0.276(3) 0.188(2) 0.122(14) Uani 1 1 d . . .
O8 O 0.8562(12) 0.3321(11) 0.1118(10) 0.125(5) Uani 1 1 d . . .
C71 C 0.898(4) 0.429(4) 0.077(3) 0.28(3) Uiso 1 1 d . . .
C72 C 0.949(6) 0.391(5) 0.110(4) 0.33(4) Uiso 1 1 d . . .
C73 C 1.052(10) 0.226(9) 0.017(8) 0.76(8) Uiso 1 1 d . . .
C74 C 0.872(4) 0.317(4) 0.042(3) 0.29(3) Uiso 1 1 d . . .

loop_
_atom_site_aniso_label
_atom_site_aniso_U_11
_atom_site_aniso_U_22
_atom_site_aniso_U_33
_atom_site_aniso_U_23
_atom_site_aniso_U_13
_atom_site_aniso_U_12
S1 0.065(3) 0.076(4) 0.114(5) 0.014(3) -0.019(3) -0.029(3)
S2 0.066(3) 0.060(3) 0.099(4) 0.010(3) -0.017(3) -0.027(3)
P1 0.064(3) 0.058(3) 0.107(5) 0.019(3) -0.022(3) -0.026(3)
P2 0.065(3) 0.056(3) 0.086(4) 0.020(3) -0.019(3) -0.026(3)
N1 0.064(10) 0.050(9) 0.113(13) 0.022(8) -0.030(9) -0.035(8)
C1 0.097(17) 0.084(17) 0.065(14) 0.006(11) -0.028(12) -0.038(15)
C2 0.073(14) 0.043(12) 0.097(16) -0.001(11) 0.008(12) -0.022(12)
C3 0.057(13) 0.085(16) 0.110(17) 0.003(12) -0.027(12) -0.033(12)
C4 0.13(2) 0.053(14) 0.080(16) 0.008(11) -0.011(14) -0.040(14)
C5 0.093(16) 0.087(17) 0.096(17) 0.010(13) -0.003(13) -0.044(15)
C6 0.102(16) 0.065(13) 0.125(19) 0.007(12) -0.054(14) -0.050(12)
C7 0.109(17) 0.068(14) 0.17(2) 0.015(14) -0.034(16) -0.048(13)
N2 0.064(10) 0.058(10) 0.113(15) 0.031(10) -0.029(10) -0.033(8)
C8 0.18(3) 0.047(13) 0.092(19) 0.021(13) -0.08(2) -0.046(16)
C9 0.038(13) 0.083(17) 0.17(3) 0.006(17) -0.011(16) 0.018(12)
C10 0.13(3) 0.14(2) 0.13(3) -0.08(2) -0.03(2) 0.008(18)
C11 0.18(3) 0.15(3) 0.13(3) -0.02(2) -0.06(3) -0.09(3)
C12 0.065(16) 0.111(19) 0.11(2) 0.004(16) -0.022(15) -0.021(14)
C13 0.095(16) 0.113(17) 0.051(14) 0.026(13) -0.034(13) -0.054(13)
C14 0.15(2) 0.26(4) 0.15(3) -0.10(3) -0.06(2) -0.05(2)
N3 0.076(11) 0.079(11) 0.089(12) 0.014(9) -0.032(9) -0.043(9)
C15 0.090(16) 0.031(11) 0.108(17) 0.031(11) -0.018(13) -0.012(12)
C16 0.060(13) 0.074(15) 0.13(2) 0.016(14) -0.022(13) -0.017(12)
C17 0.17(2) 0.082(16) 0.18(3) 0.099(16) -0.10(2) -0.092(17)
C18 0.095(17) 0.062(14) 0.14(2) 0.034(13) -0.036(16) -0.032(14)
C19 0.073(15) 0.095(17) 0.16(2) 0.044(16) -0.037(15) -0.050(14)
C20 0.065(13) 0.082(15) 0.095(15) 0.017(12) -0.012(11) -0.053(12)
C21 0.15(2) 0.093(16) 0.14(2) 0.058(15) -0.031(17) -0.068(16)
N4 0.059(9) 0.055(9) 0.068(10) 0.014(8) -0.014(8) -0.025(7)
C22 0.077(14) 0.086(17) 0.090(17) 0.055(14) -0.046(13) -0.058(13)
C23 0.077(13) 0.023(10) 0.121(18) 0.009(12) -0.038(12) -0.018(10)
C24 0.092(16) 0.094(18) 0.098(19) 0.008(14) -0.030(15) -0.047(14)
C25 0.101(16) 0.051(13) 0.104(19) 0.002(13) -0.036(15) -0.046(12)
C26 0.100(17) 0.112(19) 0.086(17) 0.039(15) -0.041(13) -0.069(15)
C27 0.086(14) 0.049(12) 0.075(15) 0.023(10) -0.035(12) -0.035(10)
C28 0.19(2) 0.055(13) 0.14(2) 0.023(13) -0.082(19) -0.062(15)
N5 0.078(12) 0.054(9) 0.067(11) 0.015(8) -0.021(9) -0.038(9)
C29 0.054(15) 0.053(13) 0.084(17) 0.008(12) -0.008(14) -0.024(12)
C30 0.078(16) 0.065(13) 0.12(2) 0.036(14) -0.039(16) -0.035(13)
C31 0.073(16) 0.083(15) 0.14(2) 0.042(14) -0.038(15) -0.047(13)
C32 0.090(19) 0.092(17) 0.12(2) 0.019(16) -0.047(19) -0.048(15)
C33 0.073(17) 0.12(2) 0.11(2) 0.006(17) -0.033(17) -0.004(15)
C34 0.102(19) 0.075(14) 0.090(17) 0.022(12) -0.055(15) -0.031(14)
C35 0.080(16) 0.114(18) 0.14(2) 0.013(15) -0.056(15) -0.016(14)
N6 0.062(10) 0.057(10) 0.082(11) 0.004(8) 0.001(8) -0.034(8)
C36 0.044(11) 0.060(13) 0.108(19) 0.008(14) -0.036(12) -0.013(10)
C37 0.050(12) 0.082(16) 0.121(19) 0.047(14) -0.024(12) -0.026(11)
C38 0.054(13) 0.063(15) 0.17(2) 0.032(16) -0.042(15) -0.041(12)
C39 0.089(18) 0.048(14) 0.19(3) -0.004(18) -0.035(19) -0.035(13)
C40 0.092(17) 0.11(2) 0.13(2) -0.016(17) -0.006(16) -0.057(15)
C41 0.087(15) 0.072(14) 0.084(16) -0.022(13) 0.011(12) -0.049(12)
C42 0.20(3) 0.080(16) 0.24(3) 0.052(18) -0.08(2) -0.092(18)
Li1 0.09(2) 0.053(19) 0.11(3) 0.021(18) -0.04(2) -0.001(18)
O1 0.084(9) 0.061(8) 0.173(14) 0.029(8) -0.068(10) -0.025(7)
Li2 0.054(19) 0.10(2) 0.10(3) 0.036(19) -0.013(17) -0.057(18)
O2 0.090(9) 0.049(8) 0.112(11) 0.000(7) -0.014(8) -0.009(7)
O3 0.132(11) 0.075(8) 0.071(9) 0.029(7) -0.040(8) -0.048(8)
Li3 0.027(16) 0.11(3) 0.11(3) 0.05(2) -0.009(17) 0.002(17)
O4 0.158(17) 0.124(15) 0.18(2) 0.006(14) -0.048(14) 0.030(12)
O5 0.107(14) 0.32(3) 0.29(3) 0.08(2) -0.102(16) -0.143(17)
Li4 0.11(3) 0.10(3) 0.05(2) 0.003(18) -0.011(19) -0.05(2)
O6 0.125(12) 0.078(10) 0.110(12) 0.044(9) -0.008(10) -0.014(9)
O7 0.24(2) 0.079(12) 0.23(2) 0.029(13) -0.042(18) -0.029(14)
Li5 0.07(2) 0.08(2) 0.12(3) 0.01(2) -0.05(2) -0.035(18)
Li6 0.12(3) 0.14(3) 0.13(3) 0.09(3) -0.04(3) -0.08(3)
O8 0.131(13) 0.158(14) 0.110(13) 0.037(11) -0.023(10) -0.097(12)

loop_
_atom_type_symbol
_atom_type_description
_atom_type_scat_dispersion_real
_atom_type_scat_dispersion_imag
_atom_type_scat_source
C C 0.0033 0.0016 'International Tables Vol C Tables 4.2.6.8 and 6.1.1.4'
H H 0.0000 0.0000 'International Tables Vol C Tables 4.2.6.8 and 6.1.1.4'
N N 0.0061 0.0033 'International Tables Vol C Tables 4.2.6.8 and 6.1.1.4'
P P 0.1023 0.0942 'International Tables Vol C Tables 4.2.6.8 and 6.1.1.4'
S S 0.1246 0.1234 'International Tables Vol C Tables 4.2.6.8 and 6.1.1.4'
O O 0.0106 0.0060 'International Tables Vol C Tables 4.2.6.8 and 6.1.1.4'
Li Li -0.0003 0.0001 'International Tables Vol C Tables 4.2.6.8 and 6.1.1.4'

loop_
_geom_angle_atom_site_label_1
_geom_angle_atom_site_label_2
_geom_angle_atom_site_label_3
_geom_angle
_geom_angle_site_symmetry_1
_geom_angle_site_symmetry_3
_geom_angle_publ_flag
P1 S1 Li1 77.8(8) . . ?
P1 S1 Li3 74.2(8) . . ?
Li1 S1 Li3 128.0(11) . . ?
P1 S1 Li6 74.3(10) . . ?
Li1 S1 Li6 76.8(11) . . ?
Li3 S1 Li6 133.1(14) . . ?
P2 S2 Li1 115.6(9) . . ?
P2 S2 Li4 75.4(8) . . ?
Li1 S2 Li4 153.9(11) . . ?
P2 S2 Li6 110.6(10) . . ?
Li1 S2 Li6 77.3(12) . . ?
Li4 S2 Li6 122.7(11) . . ?
N2 P1 N1 118.1(8) . . ?
N2 P1 N3 120.5(8) . . ?
N1 P1 N3 97.9(7) . . ?
N2 P1 S1 103.9(7) . . ?
N1 P1 S1 109.3(6) . . ?
N3 P1 S1 106.6(6) . . ?
N2 P1 Li5 139.9(10) . . ?
N1 P1 Li5 50.7(8) . . ?
N3 P1 Li5 47.2(9) . . ?
S1 P1 Li5 116.2(8) . . ?
N2 P1 Li3 44.1(10) . . ?
N1 P1 Li3 131.9(9) . . ?
N3 P1 Li3 130.1(9) . . ?
S1 P1 Li3 59.9(8) . . ?
Li5 P1 Li3 175.4(11) . . ?
N2 P1 Li6 143.1(9) . . ?
N1 P1 Li6 51.6(11) . . ?
N3 P1 Li6 96.4(9) . . ?
S1 P1 Li6 60.4(9) . . ?
Li5 P1 Li6 66.6(11) . . ?
Li3 P1 Li6 111.5(11) . . ?
N2 P1 Li1 136.3(8) . . ?
N1 P1 Li1 105.5(8) . . ?
N3 P1 Li1 50.2(9) . . ?
S1 P1 Li1 57.1(8) . . ?
Li5 P1 Li1 71.1(9) . . ?
Li3 P1 Li1 104.2(11) . . ?
Li6 P1 Li1 66.3(11) . . ?
N6 P2 N5 119.3(7) . . ?
N6 P2 N4 97.6(7) . . ?
N5 P2 N4 116.0(7) . . ?
N6 P2 S2 113.0(5) . . ?
N5 P2 S2 99.8(6) . . ?
N4 P2 S2 111.8(5) . . ?
N6 P2 Li2 48.8(8) . . ?
N5 P2 Li2 127.9(9) . . ?
N4 P2 Li2 49.5(8) . . ?
S2 P2 Li2 132.3(7) . . ?
N6 P2 Li4 131.8(9) . . ?
N5 P2 Li4 41.0(9) . . ?
N4 P2 Li4 130.3(9) . . ?
S2 P2 Li4 58.8(7) . . ?
Li2 P2 Li4 168.9(10) . . ?
N6 P2 Li5 79.3(9) . . ?
N5 P2 Li5 159.5(8) . . ?
N4 P2 Li5 48.4(8) . . ?
S2 P2 Li5 78.7(7) . . ?
Li2 P2 Li5 56.3(9) . . ?
Li4 P2 Li5 133.6(10) . . ?
C1 N1 P1 126.4(13) . . ?
C1 N1 Li5 136.8(15) . . ?
P1 N1 Li5 92.6(11) . . ?
C1 N1 Li6 104.5(14) . . ?
P1 N1 Li6 92.7(12) . . ?
Li5 N1 Li6 89.6(14) . . ?
N1 C1 C2 116.0(18) . . ?
N1 C1 C6 124.0(19) . . ?
C2 C1 C6 120.0(19) . . ?
C3 C2 C1 119.6(19) . . ?
C2 C3 C4 121.5(18) . . ?
C3 C4 C5 118.7(18) . . ?
C3 C4 C7 124(2) . . ?
C5 C4 C7 117(2) . . ?
C6 C5 C4 121(2) . . ?
C1 C6 C5 119.2(19) . . ?
C8 N2 P1 123.9(15) . . ?
C8 N2 Li3 135.0(19) . . ?
P1 N2 Li3 100.3(15) . . ?
N2 C8 C9 129(3) . . ?
N2 C8 C13 112(2) . . ?
C9 C8 C13 118(2) . . ?
C10 C9 C8 121(2) . . ?
C9 C10 C11 120(3) . . ?
C12 C11 C10 119(2) . . ?
C12 C11 C14 126(3) . . ?
C10 C11 C14 115(3) . . ?
C13 C12 C11 122(2) . . ?
C12 C13 C8 119(2) . . ?
C15 N3 P1 127.3(13) . . ?
C15 N3 Li5 136.3(15) . . ?
P1 N3 Li5 95.8(11) . . ?
C15 N3 Li1 84.2(14) . . ?
P1 N3 Li1 94.6(12) . . ?
Li5 N3 Li1 100.8(13) . . ?
N3 C15 C20 116.9(18) . . ?
N3 C15 C16 123.2(19) . . ?
C20 C15 C16 119.8(16) . . ?
N3 C15 Li1 61.9(12) . . ?
C20 C15 Li1 90.7(16) . . ?
C16 C15 Li1 118.7(15) . . ?
C17 C16 C15 119.5(18) . . ?
C16 C17 C18 118.4(19) . . ?
C19 C18 C17 120.6(19) . . ?
C19 C18 C21 121(2) . . ?
C17 C18 C21 118(2) . . ?
C18 C19 C20 123.0(18) . . ?
C19 C20 C15 118.2(18) . . ?
C22 N4 P2 124.6(13) . . ?
C22 N4 Li2 135.7(15) . . ?
P2 N4 Li2 92.0(11) . . ?
C22 N4 Li5 115.9(13) . . ?
P2 N4 Li5 98.0(10) . . ?
Li2 N4 Li5 77.2(13) . . ?
C23 C22 C27 122.0(16) . . ?
C23 C22 N4 117.6(18) . . ?
C27 C22 N4 120.4(19) . . ?
C24 C23 C22 120.3(19) . . ?
C23 C24 C25 122.0(19) . . ?
C24 C25 C26 117.8(17) . . ?
C24 C25 C28 126(2) . . ?
C26 C25 C28 117(2) . . ?
C25 C26 C27 121.3(18) . . ?
C22 C27 C26 116.3(17) . . ?
C29 N5 P2 126.7(14) . . ?
C29 N5 Li4 128.1(16) . . ?
P2 N5 Li4 105.2(13) . . ?
C34 C29 N5 119(2) . . ?
C34 C29 C30 117.8(19) . . ?
N5 C29 C30 123(2) . . ?
C29 C30 C31 121(2) . . ?
C32 C31 C30 118(2) . . ?
C33 C32 C31 121(2) . . ?
C33 C32 C35 122(2) . . ?
C31 C32 C35 117(2) . . ?
C32 C33 C34 120(2) . . ?
C29 C34 C33 122(2) . . ?
C36 N6 P2 127.1(13) . . ?
C36 N6 Li2 139.1(15) . . ?
P2 N6 Li2 93.5(10) . . ?
N6 C36 C37 118.5(19) . . ?
N6 C36 C41 121.5(18) . . ?
C37 C36 C41 119.9(17) . . ?
C36 C37 C38 121(2) . . ?
C39 C38 C37 118(2) . . ?
C38 C39 C40 125(2) . . ?
C38 C39 C42 115(3) . . ?
C40 C39 C42 120(3) . . ?
C39 C40 C41 119(2) . . ?
C40 C41 C36 117.0(18) . . ?
O1 Li1 N3 132.2(18) . . ?
O1 Li1 S2 117.3(17) . . ?
N3 Li1 S2 104.7(12) . . ?
O1 Li1 S1 110.9(15) . . ?
N3 Li1 S1 79.9(12) . . ?
S2 Li1 S1 101.5(13) . . ?
O1 Li1 C15 98.7(15) . . ?
N3 Li1 C15 33.9(7) . . ?
S2 Li1 C15 129.2(14) . . ?
S1 Li1 C15 97.2(13) . . ?
O1 Li1 P1 137.8(15) . . ?
N3 Li1 P1 35.2(6) . . ?
S2 Li1 P1 103.0(11) . . ?
S1 Li1 P1 45.1(6) . . ?
C15 Li1 P1 61.1(9) . . ?
O1 Li1 Li6 146(2) . . ?
N3 Li1 Li6 78.1(13) . . ?
S2 Li1 Li6 52.5(10) . . ?
S1 Li1 Li6 52.7(10) . . ?
C15 Li1 Li6 111.8(15) . . ?
P1 Li1 Li6 56.0(10) . . ?
O1 Li1 Li5 155.4(19) . . ?
N3 Li1 Li5 37.5(8) . . ?
S2 Li1 Li5 67.3(9) . . ?
S1 Li1 Li5 90.6(11) . . ?
C15 Li1 Li5 65.6(10) . . ?
P1 Li1 Li5 52.7(7) . . ?
Li6 Li1 Li5 57.2(11) . . ?
C43 O1 C46 114.4(18) . . ?
C43 O1 Li1 122.6(17) . . ?
C46 O1 Li1 120.6(17) . . ?
O1 C43 C44 105(3) . . ?
C43 C44 C45 103(3) . . ?
C44 C45 C46 106(3) . . ?
O1 C46 C45 102(2) . . ?
O2 Li2 O3 105.5(16) . . ?
O2 Li2 N6 120.9(14) . . ?
O3 Li2 N6 118.6(16) . . ?
O2 Li2 N4 133.7(17) . . ?
O3 Li2 N4 100.6(12) . . ?
N6 Li2 N4 75.7(12) . . ?
O2 Li2 Li5 155.8(18) . . ?
O3 Li2 Li5 52.3(10) . . ?
N6 Li2 Li5 82.0(13) . . ?
N4 Li2 Li5 54.9(10) . . ?
O2 Li2 P2 135.0(15) . . ?
O3 Li2 P2 119.5(13) . . ?
N6 Li2 P2 37.6(7) . . ?
N4 Li2 P2 38.5(7) . . ?
Li5 Li2 P2 67.6(10) . . ?
C47 O2 C50 113.4(18) . . ?
C47 O2 Li2 129.0(17) . . ?
C50 O2 Li2 117.5(16) . . ?
O2 C47 C48 112(2) . . ?
C47 C48 C49 98(2) . . ?
C50 C49 C48 108(3) . . ?
O2 C50 C49 107(2) . . ?
C54 O3 C51 110.4(15) . . ?
C54 O3 Li2 118.4(14) . . ?
C51 O3 Li2 118.3(14) . . ?
C54 O3 Li5 120.2(15) . . ?
C51 O3 Li5 106.3(13) . . ?
Li2 O3 Li5 79.9(12) . . ?
O3 C51 C52 109.2(16) . . ?
C51 C52 C53 104.0(18) . . ?
C54 C53 C52 105(2) . . ?
O3 C54 C53 109(2) . . ?
O5 Li3 N2 124(2) . . ?
O5 Li3 O4 104.4(16) . . ?
N2 Li3 O4 121.1(18) . . ?
O5 Li3 S1 110.0(16) . . ?
N2 Li3 S1 81.6(11) . . ?
O4 Li3 S1 114(2) . . ?
O5 Li3 P1 127.8(16) . . ?
N2 Li3 P1 35.7(7) . . ?
O4 Li3 P1 127.1(17) . . ?
S1 Li3 P1 46.0(5) . . ?
C55 O4 C58 103(3) . . ?
C55 O4 Li3 122(2) . . ?
C58 O4 Li3 131(3) . . ?
O4 C55 C56 94(3) . . ?
C57 C56 C55 86(4) . . ?
C58 C57 C56 123(7) . . ?
C57 C58 O4 101(6) . . ?
C62 O5 C59 104(3) . . ?
C62 O5 C60 48(2) . . ?
C59 O5 C60 85(3) . . ?
C62 O5 Li3 126(3) . . ?
C59 O5 Li3 128(2) . . ?
C60 O5 Li3 136(3) . . ?
O5 C59 C61 84(3) . . ?
C62 C60 O5 59(3) . . ?
C62 C60 C61 72(4) . . ?
O5 C60 C61 81(3) . . ?
C59 C61 C60 78(3) . . ?
C59 C61 C62 87(3) . . ?
C60 C61 C62 41(2) . . ?
C60 C62 O5 73(4) . . ?
C60 C62 C61 67(4) . . ?
O5 C62 C61 84(3) . . ?
O6 Li4 N5 121.8(19) . . ?
O6 Li4 O7 100.6(16) . . ?
N5 Li4 O7 118.9(19) . . ?
O6 Li4 S2 122.1(17) . . ?
N5 Li4 S2 79.5(12) . . ?
O7 Li4 S2 114.6(16) . . ?
O6 Li4 P2 134.2(16) . . ?
N5 Li4 P2 33.8(7) . . ?
O7 Li4 P2 125.0(16) . . ?
S2 Li4 P2 45.8(6) . . ?
C63 O6 C66 114(2) . . ?
C63 O6 Li4 124(2) . . ?
C66 O6 Li4 122.5(17) . . ?
O6 C63 C64 105(3) . . ?
C65 C64 C63 101(3) . . ?
C64 C65 C66 112(3) . . ?
O6 C66 C65 104.8(19) . . ?
C70 O7 Li4 107(3) . . ?
C69 C68 C67 95(10) . . ?
N3 Li5 O3 104.3(16) . . ?
N3 Li5 N1 73.7(11) . . ?
O3 Li5 N1 128.7(16) . . ?
N3 Li5 N4 149.1(17) . . ?
O3 Li5 N4 90.2(12) . . ?
N1 Li5 N4 118.1(17) . . ?
N3 Li5 Li2 127.2(17) . . ?
O3 Li5 Li2 47.8(10) . . ?
N1 Li5 Li2 158.5(17) . . ?
N4 Li5 Li2 47.9(10) . . ?
N3 Li5 P1 36.9(6) . . ?
O3 Li5 P1 124.1(14) . . ?
N1 Li5 P1 36.7(6) . . ?
N4 Li5 P1 145.1(16) . . ?
Li2 Li5 P1 163.9(16) . . ?
N3 Li5 P2 115.4(13) . . ?
O3 Li5 P2 103.6(11) . . ?
N1 Li5 P2 124.0(15) . . ?
N4 Li5 P2 33.7(5) . . ?
Li2 Li5 P2 56.2(9) . . ?
P1 Li5 P2 127.0(12) . . ?
N3 Li5 Li6 81.9(13) . . ?
O3 Li5 Li6 171.0(16) . . ?
N1 Li5 Li6 46.2(11) . . ?
N4 Li5 Li6 87.5(14) . . ?
Li2 Li5 Li6 133.1(16) . . ?
P1 Li5 Li6 57.7(10) . . ?
P2 Li5 Li6 79.0(12) . . ?
N3 Li5 Li1 41.6(9) . . ?
O3 Li5 Li1 130.1(15) . . ?
N1 Li5 Li1 82.8(12) . . ?
N4 Li5 Li1 108.7(13) . . ?
Li2 Li5 Li1 115.9(14) . . ?
P1 Li5 Li1 56.2(9) . . ?
P2 Li5 Li1 76.6(9) . . ?
Li6 Li5 Li1 58.8(12) . . ?
O8 Li6 N1 123(2) . . ?
O8 Li6 S2 119(2) . . ?
N1 Li6 S2 113.3(14) . . ?
O8 Li6 S1 113.2(18) . . ?
N1 Li6 S1 79.6(13) . . ?
S2 Li6 S1 97.3(13) . . ?
O8 Li6 C74 21.6(13) . . ?
N1 Li6 C74 145(2) . . ?
S2 Li6 C74 98.6(18) . . ?
S1 Li6 C74 111.8(19) . . ?
O8 Li6 P1 137(2) . . ?
N1 Li6 P1 35.7(7) . . ?
S2 Li6 P1 102.5(11) . . ?
S1 Li6 P1 45.4(6) . . ?
C74 Li6 P1 150.5(19) . . ?
O8 Li6 Li5 148(2) . . ?
N1 Li6 Li5 44.1(9) . . ?
S2 Li6 Li5 70.3(10) . . ?
S1 Li6 Li5 94.2(12) . . ?
C74 Li6 Li5 153(2) . . ?
P1 Li6 Li5 55.7(9) . . ?
O8 Li6 Li1 147(2) . . ?
N1 Li6 Li1 85.6(13) . . ?
S2 Li6 Li1 50.2(9) . . ?
S1 Li6 Li1 50.5(9) . . ?
C74 Li6 Li1 128(2) . . ?
P1 Li6 Li1 57.7(9) . . ?
Li5 Li6 Li1 64.0(11) . . ?
C74 O8 C71 84(3) . . ?
C74 O8 Li6 126(3) . . ?
C71 O8 Li6 150(2) . . ?
C72 C71 O8 76(6) . . ?
O8 C74 Li6 32(2) . . ?

loop_
_geom_bond_atom_site_label_1
_geom_bond_atom_site_label_2
_geom_bond_distance
_geom_bond_site_symmetry_2
_geom_bond_publ_flag
S1 P1 2.086(8) . ?
S1 Li1 2.47(4) . ?
S1 Li3 2.51(4) . ?
S1 Li6 2.55(4) . ?
S2 P2 2.097(7) . ?
S2 Li1 2.45(3) . ?
S2 Li4 2.50(3) . ?
S2 Li6 2.53(4) . ?
P1 N2 1.653(17) . ?
P1 N1 1.650(14) . ?
P1 N3 1.665(14) . ?
P1 Li5 2.76(3) . ?
P1 Li3 2.79(3) . ?
P1 Li6 2.82(4) . ?
P1 Li1 2.88(4) . ?
P2 N6 1.612(14) . ?
P2 N5 1.633(15) . ?
P2 N4 1.641(13) . ?
P2 Li2 2.63(3) . ?
P2 Li4 2.83(3) . ?
P2 Li5 2.93(3) . ?
N1 C1 1.38(2) . ?
N1 Li5 2.13(3) . ?
N1 Li6 2.21(5) . ?
C1 C2 1.40(2) . ?
C1 C6 1.41(2) . ?
C2 C3 1.40(2) . ?
C3 C4 1.39(3) . ?
C4 C5 1.41(3) . ?
C4 C7 1.62(3) . ?
C5 C6 1.41(2) . ?
N2 C8 1.36(2) . ?
N2 Li3 1.97(3) . ?
C8 C9 1.41(3) . ?
C8 C13 1.45(3) . ?
C9 C10 1.39(3) . ?
C10 C11 1.40(3) . ?
C11 C12 1.40(3) . ?
C11 C14 1.56(3) . ?
C12 C13 1.36(3) . ?
N3 C15 1.40(2) . ?
N3 Li5 2.03(3) . ?
N3 Li1 2.22(4) . ?
C15 C20 1.41(2) . ?
C15 C16 1.47(3) . ?
C15 Li1 2.50(4) . ?
C16 C17 1.39(2) . ?
C17 C18 1.43(3) . ?
C18 C19 1.36(3) . ?
C18 C21 1.58(3) . ?
C19 C20 1.40(3) . ?
N4 C22 1.43(2) . ?
N4 Li2 2.00(3) . ?
N4 Li5 2.21(3) . ?
C22 C23 1.40(2) . ?
C22 C27 1.42(2) . ?
C23 C24 1.38(3) . ?
C24 C25 1.41(3) . ?
C25 C26 1.43(3) . ?
C25 C28 1.51(3) . ?
C26 C27 1.45(2) . ?
N5 C29 1.37(2) . ?
N5 Li4 1.93(4) . ?
C29 C34 1.37(2) . ?
C29 C30 1.39(2) . ?
C30 C31 1.45(3) . ?
C31 C32 1.41(3) . ?
C32 C33 1.31(3) . ?
C32 C35 1.61(3) . ?
C33 C34 1.45(3) . ?
N6 C36 1.39(2) . ?
N6 Li2 1.99(4) . ?
C36 C37 1.44(2) . ?
C36 C41 1.46(2) . ?
C37 C38 1.44(3) . ?
C38 C39 1.34(3) . ?
C39 C40 1.43(3) . ?
C39 C42 1.61(3) . ?
C40 C41 1.45(3) . ?
Li1 O1 1.88(3) . ?
Li1 Li6 3.12(5) . ?
Li1 Li5 3.28(4) . ?
O1 C43 1.45(3) . ?
O1 C46 1.46(3) . ?
C43 C44 1.52(4) . ?
C44 C45 1.54(4) . ?
C45 C46 1.60(4) . ?
Li2 O2 1.95(3) . ?
Li2 O3 1.98(3) . ?
Li2 Li5 2.64(4) . ?
O2 C47 1.35(3) . ?
O2 C50 1.46(3) . ?
C47 C48 1.64(4) . ?
C48 C49 1.65(4) . ?
C49 C50 1.54(4) . ?
O3 C54 1.43(3) . ?
O3 C51 1.44(2) . ?
O3 Li5 2.12(4) . ?
C51 C52 1.55(3) . ?
C52 C53 1.57(3) . ?
C53 C54 1.53(3) . ?
Li3 O5 1.84(4) . ?
Li3 O4 1.96(4) . ?
O4 C55 1.55(4) . ?
O4 C58 1.56(5) . ?
C55 C56 1.68(5) . ?
C56 C57 1.68(7) . ?
C57 C58 1.15(8) . ?
O5 C62 1.52(5) . ?
O5 C59 1.66(5) . ?
O5 C60 1.69(6) . ?
C59 C61 1.74(5) . ?
C60 C62 1.31(6) . ?
C60 C61 1.83(6) . ?
C61 C62 1.89(6) . ?
Li4 O6 1.86(4) . ?
Li4 O7 2.05(4) . ?
O6 C63 1.42(3) . ?
O6 C66 1.43(2) . ?
C63 C64 1.72(4) . ?
C64 C65 1.40(4) . ?
C65 C66 1.60(3) . ?
O7 C70 1.87(6) . ?
C67 C68 1.66(12) . ?
C68 C69 1.14(13) . ?
Li5 Li6 3.06(5) . ?
Li6 O8 1.84(4) . ?
Li6 C74 2.78(7) . ?
O8 C74 1.27(5) . ?
O8 C71 2.02(6) . ?
C71 C72 1.09(8) . ?

loop_
_geom_torsion_atom_site_label_1
_geom_torsion_atom_site_label_2
_geom_torsion_atom_site_label_3
_geom_torsion_atom_site_label_4
_geom_torsion
_geom_torsion_site_symmetry_1
_geom_torsion_site_symmetry_2
_geom_torsion_site_symmetry_3
_geom_torsion_site_symmetry_4
_geom_torsion_publ_flag
Li1 S1 P1 N2 136.7(9) . . . . ?
Li3 S1 P1 N2 1.0(10) . . . . ?
Li6 S1 P1 N2 -143.8(10) . . . . ?
Li1 S1 P1 N1 -96.4(9) . . . . ?
Li3 S1 P1 N1 128.0(10) . . . . ?
Li6 S1 P1 N1 -16.9(10) . . . . ?
Li1 S1 P1 N3 8.4(9) . . . . ?
Li3 S1 P1 N3 -127.2(10) . . . . ?
Li6 S1 P1 N3 87.9(10) . . . . ?
Li1 S1 P1 Li5 -41.5(11) . . . . ?
Li3 S1 P1 Li5 -177.2(12) . . . . ?
Li6 S1 P1 Li5 38.0(12) . . . . ?
Li1 S1 P1 Li3 135.7(11) . . . . ?
Li6 S1 P1 Li3 -144.8(12) . . . . ?
Li1 S1 P1 Li6 -79.5(11) . . . . ?
Li3 S1 P1 Li6 144.8(12) . . . . ?
Li3 S1 P1 Li1 -135.7(11) . . . . ?
Li6 S1 P1 Li1 79.5(11) . . . . ?
Li1 S2 P2 N6 -28.6(11) . . . . ?
Li4 S2 P2 N6 126.2(10) . . . . ?
Li6 S2 P2 N6 -114.0(11) . . . . ?
Li1 S2 P2 N5 -156.3(10) . . . . ?
Li4 S2 P2 N5 -1.6(9) . . . . ?
Li6 S2 P2 N5 118.3(10) . . . . ?
Li1 S2 P2 N4 80.4(11) . . . . ?
Li4 S2 P2 N4 -124.9(10) . . . . ?
Li6 S2 P2 N4 -5.0(11) . . . . ?
Li1 S2 P2 Li2 25.9(13) . . . . ?
Li4 S2 P2 Li2 -179.4(12) . . . . ?
Li6 S2 P2 Li2 -59.5(13) . . . . ?
Li1 S2 P2 Li4 -154.7(12) . . . . ?
Li6 S2 P2 Li4 119.9(12) . . . . ?
Li1 S2 P2 Li5 44.5(11) . . . . ?
Li4 S2 P2 Li5 -160.8(10) . . . . ?
Li6 S2 P2 Li5 -40.9(11) . . . . ?
N2 P1 N1 C1 27.0(19) . . . . ?
N3 P1 N1 C1 157.9(15) . . . . ?
S1 P1 N1 C1 -91.4(15) . . . . ?
Li5 P1 N1 C1 160(2) . . . . ?
Li3 P1 N1 C1 -25(2) . . . . ?
Li6 P1 N1 C1 -110.2(18) . . . . ?
Li1 P1 N1 C1 -151.4(16) . . . . ?
N2 P1 N1 Li5 -133.0(12) . . . . ?
N3 P1 N1 Li5 -2.2(12) . . . . ?
S1 P1 N1 Li5 108.5(10) . . . . ?
Li3 P1 N1 Li5 174.9(15) . . . . ?
Li6 P1 N1 Li5 89.8(14) . . . . ?
Li1 P1 N1 Li5 48.6(13) . . . . ?
N2 P1 N1 Li6 137.2(12) . . . . ?
N3 P1 N1 Li6 -91.9(11) . . . . ?
S1 P1 N1 Li6 18.8(11) . . . . ?
Li5 P1 N1 Li6 -89.8(14) . . . . ?
Li3 P1 N1 Li6 85.2(16) . . . . ?
Li1 P1 N1 Li6 -41.2(13) . . . . ?
P1 N1 C1 C2 -179.7(14) . . . . ?
Li5 N1 C1 C2 -30(3) . . . . ?
Li6 N1 C1 C2 76(2) . . . . ?
P1 N1 C1 C6 2(3) . . . . ?
Li5 N1 C1 C6 152(2) . . . . ?
Li6 N1 C1 C6 -103(2) . . . . ?
N1 C1 C2 C3 180.0(16) . . . . ?
C6 C1 C2 C3 -1(3) . . . . ?
C1 C2 C3 C4 2(3) . . . . ?
C2 C3 C4 C5 -2(3) . . . . ?
C2 C3 C4 C7 177.8(18) . . . . ?
C3 C4 C5 C6 2(3) . . . . ?
C7 C4 C5 C6 -177.9(18) . . . . ?
N1 C1 C6 C5 179.9(18) . . . . ?
C2 C1 C6 C5 1(3) . . . . ?
C4 C5 C6 C1 -2(3) . . . . ?
N1 P1 N2 C8 48.3(17) . . . . ?
N3 P1 N2 C8 -71.3(17) . . . . ?
S1 P1 N2 C8 169.5(14) . . . . ?
Li5 P1 N2 C8 -13(2) . . . . ?
Li3 P1 N2 C8 171(2) . . . . ?
Li6 P1 N2 C8 111(2) . . . . ?
Li1 P1 N2 C8 -133.9(17) . . . . ?
N1 P1 N2 Li3 -122.5(13) . . . . ?
N3 P1 N2 Li3 117.9(13) . . . . ?
S1 P1 N2 Li3 -1.3(12) . . . . ?
Li5 P1 N2 Li3 176.2(15) . . . . ?
Li6 P1 N2 Li3 -60(2) . . . . ?
Li1 P1 N2 Li3 55.3(18) . . . . ?
P1 N2 C8 C9 18(3) . . . . ?
Li3 N2 C8 C9 -175(2) . . . . ?
P1 N2 C8 C13 -173.9(12) . . . . ?
Li3 N2 C8 C13 -7(3) . . . . ?
N2 C8 C9 C10 171(2) . . . . ?
C13 C8 C9 C10 3(3) . . . . ?
C8 C9 C10 C11 3(4) . . . . ?
C9 C10 C11 C12 -4(5) . . . . ?
C9 C10 C11 C14 176(3) . . . . ?
C10 C11 C12 C13 -1(4) . . . . ?
C14 C11 C12 C13 178(3) . . . . ?
C11 C12 C13 C8 7(3) . . . . ?
N2 C8 C13 C12 -178.1(18) . . . . ?
C9 C8 C13 C12 -8(3) . . . . ?
N2 P1 N3 C15 -40.8(19) . . . . ?
N1 P1 N3 C15 -170.1(16) . . . . ?
S1 P1 N3 C15 76.9(16) . . . . ?
Li5 P1 N3 C15 -172(2) . . . . ?
Li3 P1 N3 C15 13(2) . . . . ?
Li6 P1 N3 C15 137.9(18) . . . . ?
Li1 P1 N3 C15 86.2(18) . . . . ?
N2 P1 N3 Li5 131.6(13) . . . . ?
N1 P1 N3 Li5 2.3(12) . . . . ?
S1 P1 N3 Li5 -110.6(11) . . . . ?
Li3 P1 N3 Li5 -174.9(15) . . . . ?
Li6 P1 N3 Li5 -49.7(14) . . . . ?
Li1 P1 N3 Li5 -101.4(14) . . . . ?
N2 P1 N3 Li1 -127.0(11) . . . . ?
N1 P1 N3 Li1 103.7(10) . . . . ?
S1 P1 N3 Li1 -9.2(10) . . . . ?
Li5 P1 N3 Li1 101.4(14) . . . . ?
Li3 P1 N3 Li1 -73.5(15) . . . . ?
Li6 P1 N3 Li1 51.7(13) . . . . ?
P1 N3 C15 C20 -166.6(14) . . . . ?
Li5 N3 C15 C20 24(3) . . . . ?
Li1 N3 C15 C20 -75.2(19) . . . . ?
P1 N3 C15 C16 16(3) . . . . ?
Li5 N3 C15 C16 -153(2) . . . . ?
Li1 N3 C15 C16 107(2) . . . . ?
P1 N3 C15 Li1 -91.4(16) . . . . ?
Li5 N3 C15 Li1 100(2) . . . . ?
N3 C15 C16 C17 -179(2) . . . . ?
C20 C15 C16 C17 4(3) . . . . ?
Li1 C15 C16 C17 -105(2) . . . . ?
C15 C16 C17 C18 -8(3) . . . . ?
C16 C17 C18 C19 8(4) . . . . ?
C16 C17 C18 C21 -179(2) . . . . ?
C17 C18 C19 C20 -3(4) . . . . ?
C21 C18 C19 C20 -176(2) . . . . ?
C18 C19 C20 C15 -2(3) . . . . ?
N3 C15 C20 C19 -176.1(18) . . . . ?
C16 C15 C20 C19 1(3) . . . . ?
Li1 C15 C20 C19 125.4(19) . . . . ?
N6 P2 N4 C22 -162.5(13) . . . . ?
N5 P2 N4 C22 -34.6(15) . . . . ?
S2 P2 N4 C22 79.0(13) . . . . ?
Li2 P2 N4 C22 -153.4(17) . . . . ?
Li4 P2 N4 C22 12.1(19) . . . . ?
Li5 P2 N4 C22 129.3(17) . . . . ?
N6 P2 N4 Li2 -9.1(11) . . . . ?
N5 P2 N4 Li2 118.8(11) . . . . ?
S2 P2 N4 Li2 -127.7(9) . . . . ?
Li4 P2 N4 Li2 165.4(13) . . . . ?
Li5 P2 N4 Li2 -77.4(14) . . . . ?
N6 P2 N4 Li5 68.3(11) . . . . ?
N5 P2 N4 Li5 -163.8(11) . . . . ?
S2 P2 N4 Li5 -50.3(11) . . . . ?
Li2 P2 N4 Li5 77.4(14) . . . . ?
Li4 P2 N4 Li5 -117.2(14) . . . . ?
P2 N4 C22 C23 152.3(13) . . . . ?
Li2 N4 C22 C23 12(3) . . . . ?
Li5 N4 C22 C23 -86.2(19) . . . . ?
P2 N4 C22 C27 -26(2) . . . . ?
Li2 N4 C22 C27 -165.8(17) . . . . ?
Li5 N4 C22 C27 95.8(19) . . . . ?
C27 C22 C23 C24 -2(3) . . . . ?
N4 C22 C23 C24 -180.0(16) . . . . ?
C22 C23 C24 C25 0(3) . . . . ?
C23 C24 C25 C26 -1(3) . . . . ?
C23 C24 C25 C28 178.9(18) . . . . ?
C24 C25 C26 C27 5(3) . . . . ?
C28 C25 C26 C27 -175.1(17) . . . . ?
C23 C22 C27 C26 5(2) . . . . ?
N4 C22 C27 C26 -176.6(14) . . . . ?
C25 C26 C27 C22 -7(3) . . . . ?
N6 P2 N5 C29 57.8(15) . . . . ?
N4 P2 N5 C29 -58.4(15) . . . . ?
S2 P2 N5 C29 -178.7(12) . . . . ?
Li2 P2 N5 C29 -0.8(17) . . . . ?
Li4 P2 N5 C29 179.2(19) . . . . ?
Li5 P2 N5 C29 -95(3) . . . . ?
N6 P2 N5 Li4 -121.4(13) . . . . ?
N4 P2 N5 Li4 122.3(13) . . . . ?
S2 P2 N5 Li4 2.1(12) . . . . ?
Li2 P2 N5 Li4 180.0(13) . . . . ?
Li5 P2 N5 Li4 86(3) . . . . ?
P2 N5 C29 C34 -169.6(13) . . . . ?
Li4 N5 C29 C34 9(3) . . . . ?
P2 N5 C29 C30 15(2) . . . . ?
Li4 N5 C29 C30 -165.9(18) . . . . ?
C34 C29 C30 C31 4(3) . . . . ?
N5 C29 C30 C31 179.0(15) . . . . ?
C29 C30 C31 C32 -2(3) . . . . ?
C30 C31 C32 C33 1(3) . . . . ?
C30 C31 C32 C35 -179.9(16) . . . . ?
C31 C32 C33 C34 -3(4) . . . . ?
C35 C32 C33 C34 178.4(19) . . . . ?
N5 C29 C34 C33 179.3(18) . . . . ?
C30 C29 C34 C33 -5(3) . . . . ?
C32 C33 C34 C29 5(3) . . . . ?
N5 P2 N6 C36 58.3(16) . . . . ?
N4 P2 N6 C36 -176.0(13) . . . . ?
S2 P2 N6 C36 -58.4(15) . . . . ?
Li2 P2 N6 C36 174.8(19) . . . . ?
Li4 P2 N6 C36 10(2) . . . . ?
Li5 P2 N6 C36 -131.1(15) . . . . ?
N5 P2 N6 Li2 -116.4(11) . . . . ?
N4 P2 N6 Li2 9.2(11) . . . . ?
S2 P2 N6 Li2 126.8(9) . . . . ?
Li4 P2 N6 Li2 -165.2(13) . . . . ?
Li5 P2 N6 Li2 54.2(11) . . . . ?
P2 N6 C36 C37 177.4(12) . . . . ?
Li2 N6 C36 C37 -11(3) . . . . ?
P2 N6 C36 C41 -7(2) . . . . ?
Li2 N6 C36 C41 164.7(19) . . . . ?
N6 C36 C37 C38 -179.5(15) . . . . ?
C41 C36 C37 C38 5(2) . . . . ?
C36 C37 C38 C39 -1(3) . . . . ?
C37 C38 C39 C40 -1(3) . . . . ?
C37 C38 C39 C42 176.6(17) . . . . ?
C38 C39 C40 C41 -2(4) . . . . ?
C42 C39 C40 C41 -178.6(19) . . . . ?
C39 C40 C41 C36 5(3) . . . . ?
N6 C36 C41 C40 177.9(16) . . . . ?
C37 C36 C41 C40 -7(3) . . . . ?
C15 N3 Li1 O1 -10(3) . . . . ?
P1 N3 Li1 O1 117(2) . . . . ?
Li5 N3 Li1 O1 -147(2) . . . . ?
C15 N3 Li1 S2 141.2(16) . . . . ?
P1 N3 Li1 S2 -91.8(13) . . . . ?
Li5 N3 Li1 S2 5.0(17) . . . . ?
C15 N3 Li1 S1 -119.5(12) . . . . ?
P1 N3 Li1 S1 7.6(8) . . . . ?
Li5 N3 Li1 S1 104.4(12) . . . . ?
P1 N3 Li1 C15 127.0(13) . . . . ?
Li5 N3 Li1 C15 -136.1(16) . . . . ?
C15 N3 Li1 P1 -127.0(13) . . . . ?
Li5 N3 Li1 P1 96.8(12) . . . . ?
C15 N3 Li1 Li6 -173.2(14) . . . . ?
P1 N3 Li1 Li6 -46.2(10) . . . . ?
Li5 N3 Li1 Li6 50.7(14) . . . . ?
C15 N3 Li1 Li5 136.1(16) . . . . ?
P1 N3 Li1 Li5 -96.8(12) . . . . ?
P2 S2 Li1 O1 111.5(17) . . . . ?
Li4 S2 Li1 O1 1(4) . . . . ?
Li6 S2 Li1 O1 -142(2) . . . . ?
P2 S2 Li1 N3 -45.1(16) . . . . ?
Li4 S2 Li1 N3 -155(2) . . . . ?
Li6 S2 Li1 N3 61.9(16) . . . . ?
P2 S2 Li1 S1 -127.5(9) . . . . ?
Li4 S2 Li1 S1 122(2) . . . . ?
Li6 S2 Li1 S1 -20.6(13) . . . . ?
P2 S2 Li1 C15 -18(2) . . . . ?
Li4 S2 Li1 C15 -128(2) . . . . ?
Li6 S2 Li1 C15 89(2) . . . . ?
P2 S2 Li1 P1 -81.3(11) . . . . ?
Li4 S2 Li1 P1 169(2) . . . . ?
Li6 S2 Li1 P1 25.6(13) . . . . ?
P2 S2 Li1 Li6 -106.9(11) . . . . ?
Li4 S2 Li1 Li6 143(3) . . . . ?
P2 S2 Li1 Li5 -41.8(9) . . . . ?
Li4 S2 Li1 Li5 -152(2) . . . . ?
Li6 S2 Li1 Li5 65.2(12) . . . . ?
P1 S1 Li1 O1 -137.7(16) . . . . ?
Li3 S1 Li1 O1 -79(2) . . . . ?
Li6 S1 Li1 O1 146(2) . . . . ?
P1 S1 Li1 N3 -6.2(7) . . . . ?
Li3 S1 Li1 N3 52.4(15) . . . . ?
Li6 S1 Li1 N3 -82.6(13) . . . . ?
P1 S1 Li1 S2 97.0(10) . . . . ?
Li3 S1 Li1 S2 155.5(12) . . . . ?
Li6 S1 Li1 S2 20.5(13) . . . . ?
P1 S1 Li1 C15 -35.5(8) . . . . ?
Li3 S1 Li1 C15 23.0(17) . . . . ?
Li6 S1 Li1 C15 -112.0(14) . . . . ?
Li3 S1 Li1 P1 58.5(12) . . . . ?
Li6 S1 Li1 P1 -76.5(11) . . . . ?
P1 S1 Li1 Li6 76.5(11) . . . . ?
Li3 S1 Li1 Li6 135.0(16) . . . . ?
P1 S1 Li1 Li5 30.0(8) . . . . ?
Li3 S1 Li1 Li5 88.5(14) . . . . ?
Li6 S1 Li1 Li5 -46.4(13) . . . . ?
N3 C15 Li1 O1 172.2(19) . . . . ?
C20 C15 Li1 O1 -67.3(17) . . . . ?
C16 C15 Li1 O1 58(2) . . . . ?
C20 C15 Li1 N3 120.4(17) . . . . ?
C16 C15 Li1 N3 -115(2) . . . . ?
N3 C15 Li1 S2 -51.5(19) . . . . ?
C20 C15 Li1 S2 69(2) . . . . ?
C16 C15 Li1 S2 -166.1(17) . . . . ?
N3 C15 Li1 S1 59.8(12) . . . . ?
C20 C15 Li1 S1 -179.8(13) . . . . ?
C16 C15 Li1 S1 -54.8(18) . . . . ?
N3 C15 Li1 P1 31.7(9) . . . . ?
C20 C15 Li1 P1 152.2(13) . . . . ?
C16 C15 Li1 P1 -82.9(16) . . . . ?
N3 C15 Li1 Li6 7.2(15) . . . . ?
C20 C15 Li1 Li6 127.6(16) . . . . ?
C16 C15 Li1 Li6 -107.5(18) . . . . ?
N3 C15 Li1 Li5 -27.6(10) . . . . ?
C20 C15 Li1 Li5 92.8(13) . . . . ?
C16 C15 Li1 Li5 -142.2(17) . . . . ?
N2 P1 Li1 O1 -5(4) . . . . ?
N1 P1 Li1 O1 173(2) . . . . ?
N3 P1 Li1 O1 -100(3) . . . . ?
S1 P1 Li1 O1 69(3) . . . . ?
Li5 P1 Li1 O1 -149(3) . . . . ?
Li3 P1 Li1 O1 31(3) . . . . ?
Li6 P1 Li1 O1 138(3) . . . . ?
N2 P1 Li1 N3 94.7(14) . . . . ?
N1 P1 Li1 N3 -87.3(10) . . . . ?
S1 P1 Li1 N3 169.4(11) . . . . ?
Li5 P1 Li1 N3 -49.5(11) . . . . ?
Li3 P1 Li1 N3 130.9(11) . . . . ?
Li6 P1 Li1 N3 -121.6(13) . . . . ?
N2 P1 Li1 S2 -168.1(9) . . . . ?
N1 P1 Li1 S2 9.9(14) . . . . ?
N3 P1 Li1 S2 97.2(14) . . . . ?
S1 P1 Li1 S2 -93.4(12) . . . . ?
Li5 P1 Li1 S2 47.7(12) . . . . ?
Li3 P1 Li1 S2 -132.0(12) . . . . ?
Li6 P1 Li1 S2 -24.4(12) . . . . ?
N2 P1 Li1 S1 -74.7(14) . . . . ?
N1 P1 Li1 S1 103.2(7) . . . . ?
N3 P1 Li1 S1 -169.4(11) . . . . ?
Li5 P1 Li1 S1 141.0(10) . . . . ?
Li3 P1 Li1 S1 -38.6(9) . . . . ?
Li6 P1 Li1 S1 68.9(10) . . . . ?
N2 P1 Li1 C15 64.1(15) . . . . ?
N1 P1 Li1 C15 -117.9(9) . . . . ?
N3 P1 Li1 C15 -30.6(9) . . . . ?
S1 P1 Li1 C15 138.8(9) . . . . ?
Li5 P1 Li1 C15 -80.1(11) . . . . ?
Li3 P1 Li1 C15 100.2(10) . . . . ?
Li6 P1 Li1 C15 -152.2(13) . . . . ?
N2 P1 Li1 Li6 -143.6(14) . . . . ?
N1 P1 Li1 Li6 34.3(11) . . . . ?
N3 P1 Li1 Li6 121.6(13) . . . . ?
S1 P1 Li1 Li6 -68.9(10) . . . . ?
Li5 P1 Li1 Li6 72.1(12) . . . . ?
Li3 P1 Li1 Li6 -107.5(12) . . . . ?
N2 P1 Li1 Li5 144.3(14) . . . . ?
N1 P1 Li1 Li5 -37.8(10) . . . . ?
N3 P1 Li1 Li5 49.5(11) . . . . ?
S1 P1 Li1 Li5 -141.0(10) . . . . ?
Li3 P1 Li1 Li5 -179.6(11) . . . . ?
Li6 P1 Li1 Li5 -72.1(12) . . . . ?
N3 Li1 O1 C43 97(3) . . . . ?
S2 Li1 O1 C43 -52(3) . . . . ?
S1 Li1 O1 C43 -167.5(17) . . . . ?
C15 Li1 O1 C43 91(2) . . . . ?
P1 Li1 O1 C43 147(2) . . . . ?
Li6 Li1 O1 C43 -114(3) . . . . ?
Li5 Li1 O1 C43 43(5) . . . . ?
N3 Li1 O1 C46 -64(3) . . . . ?
S2 Li1 O1 C46 147.0(19) . . . . ?
S1 Li1 O1 C46 31(3) . . . . ?
C15 Li1 O1 C46 -70(2) . . . . ?
P1 Li1 O1 C46 -14(4) . . . . ?
Li6 Li1 O1 C46 84(4) . . . . ?
Li5 Li1 O1 C46 -118(4) . . . . ?
C46 O1 C43 C44 24(3) . . . . ?
Li1 O1 C43 C44 -139(2) . . . . ?
O1 C43 C44 C45 -31(3) . . . . ?
C43 C44 C45 C46 29(4) . . . . ?
C43 O1 C46 C45 -5(3) . . . . ?
Li1 O1 C46 C45 157(2) . . . . ?
C44 C45 C46 O1 -15(3) . . . . ?
C36 N6 Li2 O2 -49(3) . . . . ?
P2 N6 Li2 O2 125.0(17) . . . . ?
C36 N6 Li2 O3 84(2) . . . . ?
P2 N6 Li2 O3 -102.1(14) . . . . ?
C36 N6 Li2 N4 178.7(18) . . . . ?
P2 N6 Li2 N4 -7.7(9) . . . . ?
C36 N6 Li2 Li5 123(2) . . . . ?
P2 N6 Li2 Li5 -63.4(11) . . . . ?
C36 N6 Li2 P2 -174(2) . . . . ?
C22 N4 Li2 O2 36(3) . . . . ?
P2 N4 Li2 O2 -112(2) . . . . ?
Li5 N4 Li2 O2 151(3) . . . . ?
C22 N4 Li2 O3 -87(2) . . . . ?
P2 N4 Li2 O3 124.6(12) . . . . ?
Li5 N4 Li2 O3 26.9(13) . . . . ?
C22 N4 Li2 N6 155.6(16) . . . . ?
P2 N4 Li2 N6 7.5(9) . . . . ?
Li5 N4 Li2 N6 -90.2(12) . . . . ?
C22 N4 Li2 Li5 -114(2) . . . . ?
P2 N4 Li2 Li5 97.7(10) . . . . ?
C22 N4 Li2 P2 148(2) . . . . ?
Li5 N4 Li2 P2 -97.7(10) . . . . ?
N6 P2 Li2 O2 -83.9(19) . . . . ?
N5 P2 Li2 O2 14(2) . . . . ?
N4 P2 Li2 O2 108(2) . . . . ?
S2 P2 Li2 O2 -168.5(14) . . . . ?
Li4 P2 Li2 O2 14(6) . . . . ?
Li5 P2 Li2 O2 169(2) . . . . ?
N6 P2 Li2 O3 99.7(18) . . . . ?
N5 P2 Li2 O3 -162.1(11) . . . . ?
N4 P2 Li2 O3 -68.3(14) . . . . ?
S2 P2 Li2 O3 15.1(19) . . . . ?
Li4 P2 Li2 O3 -162(4) . . . . ?
Li5 P2 Li2 O3 -7.0(12) . . . . ?
N5 P2 Li2 N6 98.2(11) . . . . ?
N4 P2 Li2 N6 -168.0(14) . . . . ?
S2 P2 Li2 N6 -84.6(10) . . . . ?
Li4 P2 Li2 N6 98(5) . . . . ?
Li5 P2 Li2 N6 -106.7(13) . . . . ?
N6 P2 Li2 N4 168.0(14) . . . . ?
N5 P2 Li2 N4 -93.8(10) . . . . ?
S2 P2 Li2 N4 83.3(11) . . . . ?
Li4 P2 Li2 N4 -94(5) . . . . ?
Li5 P2 Li2 N4 61.3(11) . . . . ?
N6 P2 Li2 Li5 106.7(13) . . . . ?
N5 P2 Li2 Li5 -155.1(10) . . . . ?
N4 P2 Li2 Li5 -61.3(11) . . . . ?
S2 P2 Li2 Li5 22.1(13) . . . . ?
Li4 P2 Li2 Li5 -155(5) . . . . ?
O3 Li2 O2 C47 51(3) . . . . ?
N6 Li2 O2 C47 -171(2) . . . . ?
N4 Li2 O2 C47 -71(3) . . . . ?
Li5 Li2 O2 C47 29(5) . . . . ?
P2 Li2 O2 C47 -126(2) . . . . ?
O3 Li2 O2 C50 -132.5(18) . . . . ?
N6 Li2 O2 C50 6(3) . . . . ?
N4 Li2 O2 C50 106(3) . . . . ?
Li5 Li2 O2 C50 -154(4) . . . . ?
P2 Li2 O2 C50 51(3) . . . . ?
C50 O2 C47 C48 -18(3) . . . . ?
Li2 O2 C47 C48 159(2) . . . . ?
O2 C47 C48 C49 16(3) . . . . ?
C47 C48 C49 C50 -8(3) . . . . ?
C47 O2 C50 C49 12(3) . . . . ?
Li2 O2 C50 C49 -165.7(19) . . . . ?
C48 C49 C50 O2 0(3) . . . . ?
O2 Li2 O3 C54 72(2) . . . . ?
N6 Li2 O3 C54 -68(2) . . . . ?
N4 Li2 O3 C54 -146.9(16) . . . . ?
Li5 Li2 O3 C54 -119.0(18) . . . . ?
P2 Li2 O3 C54 -110.8(17) . . . . ?
O2 Li2 O3 C51 -66.0(18) . . . . ?
N6 Li2 O3 C51 154.7(15) . . . . ?
N4 Li2 O3 C51 75.3(18) . . . . ?
Li5 Li2 O3 C51 103.2(16) . . . . ?
P2 Li2 O3 C51 111.4(17) . . . . ?
O2 Li2 O3 Li5 -169.2(16) . . . . ?
N6 Li2 O3 Li5 51.4(16) . . . . ?
N4 Li2 O3 Li5 -27.9(14) . . . . ?
P2 Li2 O3 Li5 8.1(14) . . . . ?
C54 O3 C51 C52 -7(2) . . . . ?
Li2 O3 C51 C52 133.6(16) . . . . ?
Li5 O3 C51 C52 -139.2(16) . . . . ?
O3 C51 C52 C53 -4(2) . . . . ?
C51 C52 C53 C54 13(2) . . . . ?
C51 O3 C54 C53 16(2) . . . . ?
Li2 O3 C54 C53 -124.7(19) . . . . ?
Li5 O3 C54 C53 140.5(17) . . . . ?
C52 C53 C54 O3 -18(2) . . . . ?
C8 N2 Li3 O5 -60(3) . . . . ?
P1 N2 Li3 O5 110(2) . . . . ?
C8 N2 Li3 O4 79(3) . . . . ?
P1 N2 Li3 O4 -112(2) . . . . ?
C8 N2 Li3 S1 -168.1(17) . . . . ?
P1 N2 Li3 S1 1.0(10) . . . . ?
C8 N2 Li3 P1 -169(2) . . . . ?
P1 S1 Li3 O5 -123.8(19) . . . . ?
Li1 S1 Li3 O5 176.1(15) . . . . ?
Li6 S1 Li3 O5 -74(2) . . . . ?
P1 S1 Li3 N2 -0.8(8) . . . . ?
Li1 S1 Li3 N2 -60.9(17) . . . . ?
Li6 S1 Li3 N2 48.5(18) . . . . ?
P1 S1 Li3 O4 119.5(16) . . . . ?
Li1 S1 Li3 O4 59(2) . . . . ?
Li6 S1 Li3 O4 168.9(15) . . . . ?
Li1 S1 Li3 P1 -60.1(12) . . . . ?
Li6 S1 Li3 P1 49.4(14) . . . . ?
N2 P1 Li3 O5 -97(3) . . . . ?
N1 P1 Li3 O5 -8(3) . . . . ?
N3 P1 Li3 O5 168(2) . . . . ?
S1 P1 Li3 O5 81(2) . . . . ?
Li5 P1 Li3 O5 114(13) . . . . ?
Li6 P1 Li3 O5 49(3) . . . . ?
Li1 P1 Li3 O5 119(3) . . . . ?
N1 P1 Li3 N2 89.0(14) . . . . ?
N3 P1 Li3 N2 -94.8(15) . . . . ?
S1 P1 Li3 N2 178.6(14) . . . . ?
Li5 P1 Li3 N2 -149(12) . . . . ?
Li6 P1 Li3 N2 146.0(12) . . . . ?
Li1 P1 Li3 N2 -144.2(12) . . . . ?
N2 P1 Li3 O4 93(2) . . . . ?
N1 P1 Li3 O4 -177.7(18) . . . . ?
N3 P1 Li3 O4 -1(3) . . . . ?
S1 P1 Li3 O4 -88(2) . . . . ?
Li5 P1 Li3 O4 -55(14) . . . . ?
Li6 P1 Li3 O4 -121(2) . . . . ?
Li1 P1 Li3 O4 -51(2) . . . . ?
N2 P1 Li3 S1 -178.6(14) . . . . ?
N1 P1 Li3 S1 -89.6(12) . . . . ?
N3 P1 Li3 S1 86.7(10) . . . . ?
Li5 P1 Li3 S1 33(13) . . . . ?
Li6 P1 Li3 S1 -32.5(12) . . . . ?
Li1 P1 Li3 S1 37.3(9) . . . . ?
O5 Li3 O4 C55 116(3) . . . . ?
N2 Li3 O4 C55 -30(4) . . . . ?
S1 Li3 O4 C55 -124(3) . . . . ?
P1 Li3 O4 C55 -73(3) . . . . ?
O5 Li3 O4 C58 -94(4) . . . . ?
N2 Li3 O4 C58 121(3) . . . . ?
S1 Li3 O4 C58 26(4) . . . . ?
P1 Li3 O4 C58 78(4) . . . . ?
C58 O4 C55 C56 55(3) . . . . ?
Li3 O4 C55 C56 -148(3) . . . . ?
O4 C55 C56 C57 -46(4) . . . . ?
C55 C56 C57 C58 35(8) . . . . ?
C56 C57 C58 O4 -3(9) . . . . ?
C55 O4 C58 C57 -35(6) . . . . ?
Li3 O4 C58 C57 170(5) . . . . ?
N2 Li3 O5 C62 109(3) . . . . ?
O4 Li3 O5 C62 -35(4) . . . . ?
S1 Li3 O5 C62 -158(3) . . . . ?
P1 Li3 O5 C62 153(3) . . . . ?
N2 Li3 O5 C59 -84(4) . . . . ?
O4 Li3 O5 C59 131(3) . . . . ?
S1 Li3 O5 C59 9(4) . . . . ?
P1 Li3 O5 C59 -40(4) . . . . ?
N2 Li3 O5 C60 45(5) . . . . ?
O4 Li3 O5 C60 -99(4) . . . . ?
S1 Li3 O5 C60 138(4) . . . . ?
P1 Li3 O5 C60 89(4) . . . . ?
C62 O5 C59 C61 -1(3) . . . . ?
C60 O5 C59 C61 43(3) . . . . ?
Li3 O5 C59 C61 -170(3) . . . . ?
C59 O5 C60 C62 -115(4) . . . . ?
Li3 O5 C60 C62 103(4) . . . . ?
C62 O5 C60 C61 74(4) . . . . ?
C59 O5 C60 C61 -41(3) . . . . ?
Li3 O5 C60 C61 177(3) . . . . ?
O5 C59 C61 C60 -40(3) . . . . ?
O5 C59 C61 C62 1(3) . . . . ?
C62 C60 C61 C59 99(4) . . . . ?
O5 C60 C61 C59 39(3) . . . . ?
O5 C60 C61 C62 -60(3) . . . . ?
C61 C60 C62 O5 -90(3) . . . . ?
O5 C60 C62 C61 90(3) . . . . ?
C59 O5 C62 C60 69(4) . . . . ?
Li3 O5 C62 C60 -122(4) . . . . ?
C59 O5 C62 C61 1(3) . . . . ?
C60 O5 C62 C61 -68(3) . . . . ?
Li3 O5 C62 C61 170(3) . . . . ?
C59 C61 C62 C60 -75(4) . . . . ?
C59 C61 C62 O5 -1(3) . . . . ?
C60 C61 C62 O5 74(4) . . . . ?
C29 N5 Li4 O6 58(3) . . . . ?
P2 N5 Li4 O6 -123.2(19) . . . . ?
C29 N5 Li4 O7 -68(3) . . . . ?
P2 N5 Li4 O7 110.7(18) . . . . ?
C29 N5 Li4 S2 179.0(13) . . . . ?
P2 N5 Li4 S2 -1.8(10) . . . . ?
C29 N5 Li4 P2 -179(2) . . . . ?
P2 S2 Li4 O6 122.5(19) . . . . ?
Li1 S2 Li4 O6 -119(3) . . . . ?
Li6 S2 Li4 O6 17(2) . . . . ?
P2 S2 Li4 N5 1.4(8) . . . . ?
Li1 S2 Li4 N5 120(2) . . . . ?
Li6 S2 Li4 N5 -104.0(15) . . . . ?
P2 S2 Li4 O7 -115.7(17) . . . . ?
Li1 S2 Li4 O7 3(4) . . . . ?
Li6 S2 Li4 O7 139.0(18) . . . . ?
Li1 S2 Li4 P2 119(3) . . . . ?
Li6 S2 Li4 P2 -105.3(13) . . . . ?
N6 P2 Li4 O6 170.8(18) . . . . ?
N5 P2 Li4 O6 82(2) . . . . ?
N4 P2 Li4 O6 -2(3) . . . . ?
S2 P2 Li4 O6 -95(2) . . . . ?
Li2 P2 Li4 O6 82(5) . . . . ?
Li5 P2 Li4 O6 -69(3) . . . . ?
N6 P2 Li4 N5 88.3(14) . . . . ?
N4 P2 Li4 N5 -84.4(14) . . . . ?
S2 P2 Li4 N5 -177.6(14) . . . . ?
Li2 P2 Li4 N5 0(5) . . . . ?
Li5 P2 Li4 N5 -151.1(12) . . . . ?
N6 P2 Li4 O7 -2(3) . . . . ?
N5 P2 Li4 O7 -91(2) . . . . ?
N4 P2 Li4 O7 -175.2(15) . . . . ?
S2 P2 Li4 O7 92(2) . . . . ?
Li2 P2 Li4 O7 -91(5) . . . . ?
Li5 P2 Li4 O7 118.1(19) . . . . ?
N6 P2 Li4 S2 -94.1(10) . . . . ?
N5 P2 Li4 S2 177.6(14) . . . . ?
N4 P2 Li4 S2 93.2(10) . . . . ?
Li2 P2 Li4 S2 178(4) . . . . ?
Li5 P2 Li4 S2 26.5(14) . . . . ?
N5 Li4 O6 C63 168(2) . . . . ?
O7 Li4 O6 C63 -58(3) . . . . ?
S2 Li4 O6 C63 71(3) . . . . ?
P2 Li4 O6 C63 128(3) . . . . ?
N5 Li4 O6 C66 -8(3) . . . . ?
O7 Li4 O6 C66 125.4(19) . . . . ?
S2 Li4 O6 C66 -106(2) . . . . ?
P2 Li4 O6 C66 -49(3) . . . . ?
C66 O6 C63 C64 9(3) . . . . ?
Li4 O6 C63 C64 -168(2) . . . . ?
O6 C63 C64 C65 -16(3) . . . . ?
C63 C64 C65 C66 17(3) . . . . ?
C63 O6 C66 C65 1(3) . . . . ?
Li4 O6 C66 C65 178.2(19) . . . . ?
C64 C65 C66 O6 -13(3) . . . . ?
O6 Li4 O7 C70 98(3) . . . . ?
N5 Li4 O7 C70 -126(3) . . . . ?
S2 Li4 O7 C70 -34(3) . . . . ?
P2 Li4 O7 C70 -86(3) . . . . ?
C15 N3 Li5 O3 43(3) . . . . ?
P1 N3 Li5 O3 -128.5(12) . . . . ?
Li1 N3 Li5 O3 135.6(14) . . . . ?
C15 N3 Li5 N1 169(2) . . . . ?
P1 N3 Li5 N1 -1.8(10) . . . . ?
Li1 N3 Li5 N1 -97.7(13) . . . . ?
C15 N3 Li5 N4 -73(5) . . . . ?
P1 N3 Li5 N4 116(3) . . . . ?
Li1 N3 Li5 N4 20(4) . . . . ?
C15 N3 Li5 Li2 -5(3) . . . . ?
P1 N3 Li5 Li2 -175.9(18) . . . . ?
Li1 N3 Li5 Li2 88(2) . . . . ?
C15 N3 Li5 P1 171(2) . . . . ?
Li1 N3 Li5 P1 -95.9(13) . . . . ?
C15 N3 Li5 P2 -70(3) . . . . ?
P1 N3 Li5 P2 118.5(13) . . . . ?
Li1 N3 Li5 P2 22.6(18) . . . . ?
C15 N3 Li5 Li6 -144(2) . . . . ?
P1 N3 Li5 Li6 44.8(11) . . . . ?
Li1 N3 Li5 Li6 -51.0(15) . . . . ?
C15 N3 Li5 Li1 -93(2) . . . . ?
P1 N3 Li5 Li1 95.9(13) . . . . ?
C54 O3 Li5 N3 -11(2) . . . . ?
C51 O3 Li5 N3 115.5(14) . . . . ?
Li2 O3 Li5 N3 -127.7(15) . . . . ?
C54 O3 Li5 N1 -91(2) . . . . ?
C51 O3 Li5 N1 35(2) . . . . ?
Li2 O3 Li5 N1 152(2) . . . . ?
C54 O3 Li5 N4 141.7(15) . . . . ?
C51 O3 Li5 N4 -92.1(13) . . . . ?
Li2 O3 Li5 N4 24.6(12) . . . . ?
C54 O3 Li5 Li2 117.1(18) . . . . ?
C51 O3 Li5 Li2 -116.8(14) . . . . ?
C54 O3 Li5 P1 -45(2) . . . . ?
C51 O3 Li5 P1 80.9(18) . . . . ?
Li2 O3 Li5 P1 -162.3(17) . . . . ?
C54 O3 Li5 P2 110.5(16) . . . . ?
C51 O3 Li5 P2 -123.3(12) . . . . ?
Li2 O3 Li5 P2 -6.5(12) . . . . ?
C54 O3 Li5 Li6 -144(10) . . . . ?
C51 O3 Li5 Li6 -17(11) . . . . ?
Li2 O3 Li5 Li6 99(10) . . . . ?
C54 O3 Li5 Li1 27(2) . . . . ?
C51 O3 Li5 Li1 152.9(16) . . . . ?
Li2 O3 Li5 Li1 -90.3(18) . . . . ?
C1 N1 Li5 N3 -154.5(19) . . . . ?
P1 N1 Li5 N3 1.8(10) . . . . ?
Li6 N1 Li5 N3 94.5(14) . . . . ?
C1 N1 Li5 O3 -59(3) . . . . ?
P1 N1 Li5 O3 97(2) . . . . ?
Li6 N1 Li5 O3 -170(2) . . . . ?
C1 N1 Li5 N4 57(3) . . . . ?
P1 N1 Li5 N4 -147.1(15) . . . . ?
Li6 N1 Li5 N4 -54.5(19) . . . . ?
C1 N1 Li5 Li2 12(6) . . . . ?
P1 N1 Li5 Li2 169(5) . . . . ?
Li6 N1 Li5 Li2 -99(5) . . . . ?
C1 N1 Li5 P1 -156(2) . . . . ?
Li6 N1 Li5 P1 92.7(12) . . . . ?
C1 N1 Li5 P2 95(2) . . . . ?
P1 N1 Li5 P2 -108.2(14) . . . . ?
Li6 N1 Li5 P2 -15.5(18) . . . . ?
C1 N1 Li5 Li6 111(2) . . . . ?
P1 N1 Li5 Li6 -92.7(12) . . . . ?
C1 N1 Li5 Li1 163.9(19) . . . . ?
P1 N1 Li5 Li1 -39.7(9) . . . . ?
Li6 N1 Li5 Li1 52.9(13) . . . . ?
C22 N4 Li5 N3 -131(3) . . . . ?
P2 N4 Li5 N3 4(4) . . . . ?
Li2 N4 Li5 N3 94(4) . . . . ?
C22 N4 Li5 O3 110.3(16) . . . . ?
P2 N4 Li5 O3 -114.8(10) . . . . ?
Li2 N4 Li5 O3 -24.6(12) . . . . ?
C22 N4 Li5 N1 -25(2) . . . . ?
P2 N4 Li5 N1 109.9(16) . . . . ?
Li2 N4 Li5 N1 -159.9(19) . . . . ?
C22 N4 Li5 Li2 134.9(17) . . . . ?
P2 N4 Li5 Li2 -90.2(11) . . . . ?
C22 N4 Li5 P1 -60(3) . . . . ?
P2 N4 Li5 P1 75(2) . . . . ?
Li2 N4 Li5 P1 165(3) . . . . ?
C22 N4 Li5 P2 -134.9(17) . . . . ?
Li2 N4 Li5 P2 90.2(11) . . . . ?
C22 N4 Li5 Li6 -61.0(17) . . . . ?
P2 N4 Li5 Li6 73.9(11) . . . . ?
Li2 N4 Li5 Li6 164.1(15) . . . . ?
C22 N4 Li5 Li1 -116.8(16) . . . . ?
P2 N4 Li5 Li1 18.1(14) . . . . ?
Li2 N4 Li5 Li1 108.3(15) . . . . ?
O2 Li2 Li5 N3 100(4) . . . . ?
O3 Li2 Li5 N3 74(2) . . . . ?
N6 Li2 Li5 N3 -62(2) . . . . ?
N4 Li2 Li5 N3 -140(2) . . . . ?
P2 Li2 Li5 N3 -98(2) . . . . ?
O2 Li2 Li5 O3 26(4) . . . . ?
N6 Li2 Li5 O3 -136.1(15) . . . . ?
N4 Li2 Li5 O3 145.8(16) . . . . ?
P2 Li2 Li5 O3 -172.3(14) . . . . ?
O2 Li2 Li5 N1 -64(7) . . . . ?
O3 Li2 Li5 N1 -90(5) . . . . ?
N6 Li2 Li5 N1 134(5) . . . . ?
N4 Li2 Li5 N1 56(5) . . . . ?
P2 Li2 Li5 N1 98(5) . . . . ?
O2 Li2 Li5 N4 -120(4) . . . . ?
O3 Li2 Li5 N4 -145.8(16) . . . . ?
N6 Li2 Li5 N4 78.1(12) . . . . ?
P2 Li2 Li5 N4 41.9(7) . . . . ?
O2 Li2 Li5 P1 91(7) . . . . ?
O3 Li2 Li5 P1 65(6) . . . . ?
N6 Li2 Li5 P1 -71(6) . . . . ?
N4 Li2 Li5 P1 -149(6) . . . . ?
P2 Li2 Li5 P1 -107(6) . . . . ?
O2 Li2 Li5 P2 -162(4) . . . . ?
O3 Li2 Li5 P2 172.3(14) . . . . ?
N6 Li2 Li5 P2 36.2(7) . . . . ?
N4 Li2 Li5 P2 -41.9(7) . . . . ?
O2 Li2 Li5 Li6 -142(4) . . . . ?
O3 Li2 Li5 Li6 -168(2) . . . . ?
N6 Li2 Li5 Li6 56(2) . . . . ?
N4 Li2 Li5 Li6 -22(2) . . . . ?
P2 Li2 Li5 Li6 19.9(19) . . . . ?
O2 Li2 Li5 Li1 148(4) . . . . ?
O3 Li2 Li5 Li1 121.8(17) . . . . ?
N6 Li2 Li5 Li1 -14.3(17) . . . . ?
N4 Li2 Li5 Li1 -92.4(16) . . . . ?
P2 Li2 Li5 Li1 -50.5(13) . . . . ?
N2 P1 Li5 N3 -88.6(14) . . . . ?
N1 P1 Li5 N3 -177.1(16) . . . . ?
S1 P1 Li5 N3 88.7(11) . . . . ?
Li3 P1 Li5 N3 57(13) . . . . ?
Li6 P1 Li5 N3 124.3(14) . . . . ?
Li1 P1 Li5 N3 52.7(11) . . . . ?
N2 P1 Li5 O3 -22(2) . . . . ?
N1 P1 Li5 O3 -110.9(19) . . . . ?
N3 P1 Li5 O3 66.2(16) . . . . ?
S1 P1 Li5 O3 154.9(12) . . . . ?
Li3 P1 Li5 O3 123(12) . . . . ?
Li6 P1 Li5 O3 -169(2) . . . . ?
Li1 P1 Li5 O3 118.9(18) . . . . ?
N2 P1 Li5 N1 88.5(15) . . . . ?
N3 P1 Li5 N1 177.1(16) . . . . ?
S1 P1 Li5 N1 -94.2(10) . . . . ?
Li3 P1 Li5 N1 -126(13) . . . . ?
Li6 P1 Li5 N1 -58.6(13) . . . . ?
Li1 P1 Li5 N1 -130.2(13) . . . . ?
N2 P1 Li5 N4 145(2) . . . . ?
N1 P1 Li5 N4 57(2) . . . . ?
N3 P1 Li5 N4 -126(3) . . . . ?
S1 P1 Li5 N4 -37(3) . . . . ?
Li3 P1 Li5 N4 -69(14) . . . . ?
Li6 P1 Li5 N4 -2(2) . . . . ?
Li1 P1 Li5 N4 -73(2) . . . . ?
N2 P1 Li5 Li2 -77(6) . . . . ?
N1 P1 Li5 Li2 -165(6) . . . . ?
N3 P1 Li5 Li2 12(5) . . . . ?
S1 P1 Li5 Li2 101(6) . . . . ?
Li3 P1 Li5 Li2 69(16) . . . . ?
Li6 P1 Li5 Li2 136(6) . . . . ?
Li1 P1 Li5 Li2 65(6) . . . . ?
N2 P1 Li5 P2 -172.4(9) . . . . ?
N1 P1 Li5 P2 99.1(17) . . . . ?
N3 P1 Li5 P2 -83.8(15) . . . . ?
S1 P1 Li5 P2 4.9(17) . . . . ?
Li3 P1 Li5 P2 -27(14) . . . . ?
Li6 P1 Li5 P2 40.5(15) . . . . ?
Li1 P1 Li5 P2 -31.1(14) . . . . ?
N2 P1 Li5 Li6 147.1(14) . . . . ?
N1 P1 Li5 Li6 58.6(13) . . . . ?
N3 P1 Li5 Li6 -124.3(14) . . . . ?
S1 P1 Li5 Li6 -35.6(11) . . . . ?
Li3 P1 Li5 Li6 -67(13) . . . . ?
Li1 P1 Li5 Li6 -71.7(13) . . . . ?
N2 P1 Li5 Li1 -141.3(13) . . . . ?
N1 P1 Li5 Li1 130.2(13) . . . . ?
N3 P1 Li5 Li1 -52.7(11) . . . . ?
S1 P1 Li5 Li1 36.0(9) . . . . ?
Li3 P1 Li5 Li1 4(13) . . . . ?
Li6 P1 Li5 Li1 71.7(13) . . . . ?
N6 P2 Li5 N3 72.0(15) . . . . ?
N5 P2 Li5 N3 -132(2) . . . . ?
N4 P2 Li5 N3 -178(2) . . . . ?
S2 P2 Li5 N3 -44.4(14) . . . . ?
Li2 P2 Li5 N3 119.2(19) . . . . ?
Li4 P2 Li5 N3 -67(2) . . . . ?
N6 P2 Li5 O3 -41.4(11) . . . . ?
N5 P2 Li5 O3 115(2) . . . . ?
N4 P2 Li5 O3 69.1(12) . . . . ?
S2 P2 Li5 O3 -157.7(12) . . . . ?
Li2 P2 Li5 O3 5.8(11) . . . . ?
Li4 P2 Li5 O3 179.4(11) . . . . ?
N6 P2 Li5 N1 158.8(17) . . . . ?
N5 P2 Li5 N1 -45(3) . . . . ?
N4 P2 Li5 N1 -90.8(18) . . . . ?
S2 P2 Li5 N1 42.5(14) . . . . ?
Li2 P2 Li5 N1 -154(2) . . . . ?
Li4 P2 Li5 N1 20(2) . . . . ?
N6 P2 Li5 N4 -110.4(10) . . . . ?
N5 P2 Li5 N4 46(3) . . . . ?
S2 P2 Li5 N4 133.2(10) . . . . ?
Li2 P2 Li5 N4 -63.2(11) . . . . ?
Li4 P2 Li5 N4 110.3(13) . . . . ?
N6 P2 Li5 Li2 -47.2(10) . . . . ?
N5 P2 Li5 Li2 109(3) . . . . ?
N4 P2 Li5 Li2 63.2(11) . . . . ?
S2 P2 Li5 Li2 -163.5(10) . . . . ?
Li4 P2 Li5 Li2 173.6(13) . . . . ?
N6 P2 Li5 P1 113.4(15) . . . . ?
N5 P2 Li5 P1 -91(3) . . . . ?
N4 P2 Li5 P1 -136(2) . . . . ?
S2 P2 Li5 P1 -2.9(13) . . . . ?
Li2 P2 Li5 P1 160.6(19) . . . . ?
Li4 P2 Li5 P1 -26(2) . . . . ?
N6 P2 Li5 Li6 147.4(11) . . . . ?
N5 P2 Li5 Li6 -57(3) . . . . ?
N4 P2 Li5 Li6 -102.1(13) . . . . ?
S2 P2 Li5 Li6 31.1(9) . . . . ?
Li2 P2 Li5 Li6 -165.4(14) . . . . ?
Li4 P2 Li5 Li6 8.2(16) . . . . ?
N6 P2 Li5 Li1 87.2(9) . . . . ?
N5 P2 Li5 Li1 -117(2) . . . . ?
N4 P2 Li5 Li1 -162.4(14) . . . . ?
S2 P2 Li5 Li1 -29.1(8) . . . . ?
Li2 P2 Li5 Li1 134.4(13) . . . . ?
Li4 P2 Li5 Li1 -52.0(15) . . . . ?
O1 Li1 Li5 N3 79(4) . . . . ?
S2 Li1 Li5 N3 -174.7(18) . . . . ?
S1 Li1 Li5 N3 -72.5(13) . . . . ?
C15 Li1 Li5 N3 25.1(10) . . . . ?
P1 Li1 Li5 N3 -46.0(9) . . . . ?
Li6 Li1 Li5 N3 -115.8(17) . . . . ?
O1 Li1 Li5 O3 16(5) . . . . ?
N3 Li1 Li5 O3 -62(2) . . . . ?
S2 Li1 Li5 O3 122.8(17) . . . . ?
S1 Li1 Li5 O3 -134.9(17) . . . . ?
C15 Li1 Li5 O3 -37.3(18) . . . . ?
P1 Li1 Li5 O3 -108.5(19) . . . . ?
Li6 Li1 Li5 O3 -178(2) . . . . ?
O1 Li1 Li5 N1 152(4) . . . . ?
N3 Li1 Li5 N1 73.4(13) . . . . ?
S2 Li1 Li5 N1 -101.3(13) . . . . ?
S1 Li1 Li5 N1 1.0(12) . . . . ?
C15 Li1 Li5 N1 98.6(13) . . . . ?
P1 Li1 Li5 N1 27.4(7) . . . . ?
Li6 Li1 Li5 N1 -42.4(12) . . . . ?
O1 Li1 Li5 N4 -90(4) . . . . ?
N3 Li1 Li5 N4 -169(2) . . . . ?
S2 Li1 Li5 N4 16.0(13) . . . . ?
S1 Li1 Li5 N4 118.2(14) . . . . ?
C15 Li1 Li5 N4 -144.1(15) . . . . ?
P1 Li1 Li5 N4 144.7(16) . . . . ?
Li6 Li1 Li5 N4 74.9(16) . . . . ?
O1 Li1 Li5 Li2 -39(5) . . . . ?
N3 Li1 Li5 Li2 -118(2) . . . . ?
S2 Li1 Li5 Li2 67.5(15) . . . . ?
S1 Li1 Li5 Li2 169.7(15) . . . . ?
C15 Li1 Li5 Li2 -92.7(17) . . . . ?
P1 Li1 Li5 Li2 -163.8(18) . . . . ?
Li6 Li1 Li5 Li2 126.4(19) . . . . ?
O1 Li1 Li5 P1 125(4) . . . . ?
N3 Li1 Li5 P1 46.0(9) . . . . ?
S2 Li1 Li5 P1 -128.7(12) . . . . ?
S1 Li1 Li5 P1 -26.4(7) . . . . ?
C15 Li1 Li5 P1 71.2(10) . . . . ?
Li6 Li1 Li5 P1 -69.8(11) . . . . ?
O1 Li1 Li5 P2 -80(4) . . . . ?
N3 Li1 Li5 P2 -159.1(17) . . . . ?
S2 Li1 Li5 P2 26.2(7) . . . . ?
S1 Li1 Li5 P2 128.5(11) . . . . ?
C15 Li1 Li5 P2 -133.9(12) . . . . ?
P1 Li1 Li5 P2 154.9(12) . . . . ?
Li6 Li1 Li5 P2 85.2(12) . . . . ?
O1 Li1 Li5 Li6 -165(4) . . . . ?
N3 Li1 Li5 Li6 115.8(17) . . . . ?
S2 Li1 Li5 Li6 -58.9(11) . . . . ?
S1 Li1 Li5 Li6 43.3(12) . . . . ?
C15 Li1 Li5 Li6 140.9(15) . . . . ?
P1 Li1 Li5 Li6 69.8(11) . . . . ?
C1 N1 Li6 O8 3(3) . . . . ?
P1 N1 Li6 O8 -126(2) . . . . ?
Li5 N1 Li6 O8 142(2) . . . . ?
C1 N1 Li6 S2 -152.4(16) . . . . ?
P1 N1 Li6 S2 78.9(15) . . . . ?
Li5 N1 Li6 S2 -13.7(17) . . . . ?
C1 N1 Li6 S1 114.1(13) . . . . ?
P1 N1 Li6 S1 -14.6(8) . . . . ?
Li5 N1 Li6 S1 -107.2(11) . . . . ?
C1 N1 Li6 C74 1(4) . . . . ?
P1 N1 Li6 C74 -128(4) . . . . ?
Li5 N1 Li6 C74 140(4) . . . . ?
C1 N1 Li6 P1 128.7(14) . . . . ?
Li5 N1 Li6 P1 -92.6(11) . . . . ?
C1 N1 Li6 Li5 -138.7(16) . . . . ?
P1 N1 Li6 Li5 92.6(11) . . . . ?
C1 N1 Li6 Li1 164.7(14) . . . . ?
P1 N1 Li6 Li1 36.0(10) . . . . ?
Li5 N1 Li6 Li1 -56.6(13) . . . . ?
P2 S2 Li6 O8 -106(2) . . . . ?
Li1 S2 Li6 O8 141(2) . . . . ?
Li4 S2 Li6 O8 -20(3) . . . . ?
P2 S2 Li6 N1 50.8(17) . . . . ?
Li1 S2 Li6 N1 -62.1(17) . . . . ?
Li4 S2 Li6 N1 136.3(15) . . . . ?
P2 S2 Li6 S1 132.6(10) . . . . ?
Li1 S2 Li6 S1 19.7(12) . . . . ?
Li4 S2 Li6 S1 -141.9(11) . . . . ?
P2 S2 Li6 C74 -114.0(15) . . . . ?
Li1 S2 Li6 C74 133.2(19) . . . . ?
Li4 S2 Li6 C74 -28(2) . . . . ?
P2 S2 Li6 P1 86.8(12) . . . . ?
Li1 S2 Li6 P1 -26.1(13) . . . . ?
Li4 S2 Li6 P1 172.3(11) . . . . ?
P2 S2 Li6 Li5 40.7(10) . . . . ?
Li1 S2 Li6 Li5 -72.2(11) . . . . ?
Li4 S2 Li6 Li5 126.2(12) . . . . ?
P2 S2 Li6 Li1 112.9(9) . . . . ?
Li4 S2 Li6 Li1 -161.6(13) . . . . ?
P1 S1 Li6 O8 134(2) . . . . ?
Li1 S1 Li6 O8 -145(2) . . . . ?
Li3 S1 Li6 O8 84(3) . . . . ?
P1 S1 Li6 N1 12.0(7) . . . . ?
Li1 S1 Li6 N1 92.8(12) . . . . ?
Li3 S1 Li6 N1 -37.4(17) . . . . ?
P1 S1 Li6 S2 -100.4(11) . . . . ?
Li1 S1 Li6 S2 -19.6(12) . . . . ?
Li3 S1 Li6 S2 -149.8(12) . . . . ?
P1 S1 Li6 C74 157(2) . . . . ?
Li1 S1 Li6 C74 -122(2) . . . . ?
Li3 S1 Li6 C74 108(2) . . . . ?
Li1 S1 Li6 P1 80.9(9) . . . . ?
Li3 S1 Li6 P1 -49.3(13) . . . . ?
P1 S1 Li6 Li5 -29.8(9) . . . . ?
Li1 S1 Li6 Li5 51.0(13) . . . . ?
Li3 S1 Li6 Li5 -79.2(16) . . . . ?
P1 S1 Li6 Li1 -80.9(9) . . . . ?
Li3 S1 Li6 Li1 -130.2(15) . . . . ?
N2 P1 Li6 O8 -3(4) . . . . ?
N1 P1 Li6 O8 84(3) . . . . ?
N3 P1 Li6 O8 179(3) . . . . ?
S1 P1 Li6 O8 -76(3) . . . . ?
Li5 P1 Li6 O8 141(4) . . . . ?
Li3 P1 Li6 O8 -44(4) . . . . ?
Li1 P1 Li6 O8 -140(4) . . . . ?
N2 P1 Li6 N1 -86.9(18) . . . . ?
N3 P1 Li6 N1 95.0(10) . . . . ?
S1 P1 Li6 N1 -159.5(12) . . . . ?
Li5 P1 Li6 N1 57.4(10) . . . . ?
Li3 P1 Li6 N1 -127.2(12) . . . . ?
Li1 P1 Li6 N1 136.1(13) . . . . ?
N2 P1 Li6 S2 160.6(11) . . . . ?
N1 P1 Li6 S2 -112.6(16) . . . . ?
N3 P1 Li6 S2 -17.6(14) . . . . ?
S1 P1 Li6 S2 87.9(14) . . . . ?
Li5 P1 Li6 S2 -55.2(12) . . . . ?
Li3 P1 Li6 S2 120.2(14) . . . . ?
Li1 P1 Li6 S2 23.6(12) . . . . ?
N2 P1 Li6 S1 72.7(18) . . . . ?
N1 P1 Li6 S1 159.5(12) . . . . ?
N3 P1 Li6 S1 -105.5(7) . . . . ?
Li5 P1 Li6 S1 -143.0(10) . . . . ?
Li3 P1 Li6 S1 32.4(12) . . . . ?
Li1 P1 Li6 S1 -64.3(9) . . . . ?
N2 P1 Li6 C74 26(5) . . . . ?
N1 P1 Li6 C74 113(4) . . . . ?
N3 P1 Li6 C74 -152(4) . . . . ?
S1 P1 Li6 C74 -47(4) . . . . ?
Li5 P1 Li6 C74 170(5) . . . . ?
Li3 P1 Li6 C74 -15(5) . . . . ?
Li1 P1 Li6 C74 -111(4) . . . . ?
N2 P1 Li6 Li5 -144.3(16) . . . . ?
N1 P1 Li6 Li5 -57.4(10) . . . . ?
N3 P1 Li6 Li5 37.6(10) . . . . ?
S1 P1 Li6 Li5 143.0(10) . . . . ?
Li3 P1 Li6 Li5 175.4(12) . . . . ?
Li1 P1 Li6 Li5 78.7(11) . . . . ?
N2 P1 Li6 Li1 137.0(16) . . . . ?
N1 P1 Li6 Li1 -136.1(13) . . . . ?
N3 P1 Li6 Li1 -41.1(10) . . . . ?
S1 P1 Li6 Li1 64.3(9) . . . . ?
Li5 P1 Li6 Li1 -78.7(11) . . . . ?
Li3 P1 Li6 Li1 96.7(13) . . . . ?
N3 Li5 Li6 O8 -155(4) . . . . ?
O3 Li5 Li6 O8 -21(13) . . . . ?
N1 Li5 Li6 O8 -80(4) . . . . ?
N4 Li5 Li6 O8 54(4) . . . . ?
Li2 Li5 Li6 O8 70(5) . . . . ?
P1 Li5 Li6 O8 -125(4) . . . . ?
P2 Li5 Li6 O8 87(4) . . . . ?
Li1 Li5 Li6 O8 168(5) . . . . ?
N3 Li5 Li6 N1 -75.1(12) . . . . ?
O3 Li5 Li6 N1 59(10) . . . . ?
N4 Li5 Li6 N1 134.1(16) . . . . ?
Li2 Li5 Li6 N1 150(2) . . . . ?
P1 Li5 Li6 N1 -45.0(8) . . . . ?
P2 Li5 Li6 N1 166.9(15) . . . . ?
Li1 Li5 Li6 N1 -112.2(15) . . . . ?
N3 Li5 Li6 S2 91.6(11) . . . . ?
O3 Li5 Li6 S2 -134(10) . . . . ?
N1 Li5 Li6 S2 166.6(17) . . . . ?
N4 Li5 Li6 S2 -59.3(10) . . . . ?
Li2 Li5 Li6 S2 -43(2) . . . . ?
P1 Li5 Li6 S2 121.7(12) . . . . ?
P2 Li5 Li6 S2 -26.4(7) . . . . ?
Li1 Li5 Li6 S2 54.4(10) . . . . ?
N3 Li5 Li6 S1 -4.7(13) . . . . ?
O3 Li5 Li6 S1 130(10) . . . . ?
N1 Li5 Li6 S1 70.4(13) . . . . ?
N4 Li5 Li6 S1 -155.6(14) . . . . ?
Li2 Li5 Li6 S1 -139.4(18) . . . . ?
P1 Li5 Li6 S1 25.4(8) . . . . ?
P2 Li5 Li6 S1 -122.7(13) . . . . ?
Li1 Li5 Li6 S1 -41.8(11) . . . . ?
N3 Li5 Li6 C74 161(5) . . . . ?
O3 Li5 Li6 C74 -65(12) . . . . ?
N1 Li5 Li6 C74 -124(5) . . . . ?
N4 Li5 Li6 C74 10(5) . . . . ?
Li2 Li5 Li6 C74 26(6) . . . . ?
P1 Li5 Li6 C74 -169(5) . . . . ?
P2 Li5 Li6 C74 43(5) . . . . ?
Li1 Li5 Li6 C74 124(5) . . . . ?
N3 Li5 Li6 P1 -30.1(7) . . . . ?
O3 Li5 Li6 P1 104(10) . . . . ?
N1 Li5 Li6 P1 45.0(8) . . . . ?
N4 Li5 Li6 P1 179.0(13) . . . . ?
Li2 Li5 Li6 P1 -165(2) . . . . ?
P2 Li5 Li6 P1 -148.1(11) . . . . ?
Li1 Li5 Li6 P1 -67.2(9) . . . . ?
N3 Li5 Li6 Li1 37.2(11) . . . . ?
O3 Li5 Li6 Li1 171(10) . . . . ?
N1 Li5 Li6 Li1 112.2(15) . . . . ?
N4 Li5 Li6 Li1 -113.7(13) . . . . ?
Li2 Li5 Li6 Li1 -98(2) . . . . ?
P1 Li5 Li6 Li1 67.2(10) . . . . ?
P2 Li5 Li6 Li1 -80.8(10) . . . . ?
O1 Li1 Li6 O8 1(6) . . . . ?
N3 Li1 Li6 O8 158(4) . . . . ?
S2 Li1 Li6 O8 -83(4) . . . . ?
S1 Li1 Li6 O8 71(4) . . . . ?
C15 Li1 Li6 O8 154(3) . . . . ?
P1 Li1 Li6 O8 128(4) . . . . ?
Li5 Li1 Li6 O8 -168(4) . . . . ?
O1 Li1 Li6 N1 -151(3) . . . . ?
N3 Li1 Li6 N1 6.2(12) . . . . ?
S2 Li1 Li6 N1 125.5(15) . . . . ?
S1 Li1 Li6 N1 -80.2(12) . . . . ?
C15 Li1 Li6 N1 2.1(17) . . . . ?
P1 Li1 Li6 N1 -24.0(7) . . . . ?
Li5 Li1 Li6 N1 40.3(10) . . . . ?
O1 Li1 Li6 S2 84(3) . . . . ?
N3 Li1 Li6 S2 -119.3(14) . . . . ?
S1 Li1 Li6 S2 154.3(17) . . . . ?
C15 Li1 Li6 S2 -123.4(16) . . . . ?
P1 Li1 Li6 S2 -149.5(14) . . . . ?
Li5 Li1 Li6 S2 -85.2(11) . . . . ?
O1 Li1 Li6 S1 -71(3) . . . . ?
N3 Li1 Li6 S1 86.3(12) . . . . ?
S2 Li1 Li6 S1 -154.3(17) . . . . ?
C15 Li1 Li6 S1 82.2(15) . . . . ?
P1 Li1 Li6 S1 56.2(7) . . . . ?
Li5 Li1 Li6 S1 120.4(14) . . . . ?
O1 Li1 Li6 C74 18(4) . . . . ?
N3 Li1 Li6 C74 174(2) . . . . ?
S2 Li1 Li6 C74 -66(2) . . . . ?
S1 Li1 Li6 C74 88(2) . . . . ?
C15 Li1 Li6 C74 170(2) . . . . ?
P1 Li1 Li6 C74 144(2) . . . . ?
Li5 Li1 Li6 C74 -151(3) . . . . ?
O1 Li1 Li6 P1 -127(3) . . . . ?
N3 Li1 Li6 P1 30.1(7) . . . . ?
S2 Li1 Li6 P1 149.5(14) . . . . ?
S1 Li1 Li6 P1 -56.2(7) . . . . ?
C15 Li1 Li6 P1 26.0(12) . . . . ?
Li5 Li1 Li6 P1 64.2(10) . . . . ?
O1 Li1 Li6 Li5 169(3) . . . . ?
N3 Li1 Li6 Li5 -34.1(10) . . . . ?
S2 Li1 Li6 Li5 85.2(11) . . . . ?
S1 Li1 Li6 Li5 -120.4(14) . . . . ?
C15 Li1 Li6 Li5 -38.2(14) . . . . ?
P1 Li1 Li6 Li5 -64.2(10) . . . . ?
N1 Li6 O8 C74 -176(4) . . . . ?
S2 Li6 O8 C74 -22(5) . . . . ?
S1 Li6 O8 C74 91(4) . . . . ?
P1 Li6 O8 C74 140(4) . . . . ?
Li5 Li6 O8 C74 -121(5) . . . . ?
Li1 Li6 O8 C74 38(6) . . . . ?
N1 Li6 O8 C71 -5(6) . . . . ?
S2 Li6 O8 C71 149(4) . . . . ?
S1 Li6 O8 C71 -98(5) . . . . ?
C74 Li6 O8 C71 171(7) . . . . ?
P1 Li6 O8 C71 -49(6) . . . . ?
Li5 Li6 O8 C71 50(7) . . . . ?
Li1 Li6 O8 C71 -151(4) . . . . ?
C74 O8 C71 C72 -125(6) . . . . ?
Li6 O8 C71 C72 62(8) . . . . ?
C71 O8 C74 Li6 -176(3) . . . . ?
N1 Li6 C74 O8 5(5) . . . . ?
S2 Li6 C74 O8 160(4) . . . . ?
S1 Li6 C74 O8 -98(4) . . . . ?
P1 Li6 C74 O8 -64(6) . . . . ?
Li5 Li6 C74 O8 98(6) . . . . ?
Li1 Li6 C74 O8 -154(4) . . . . ?
